data_7207916
loop_
_publ_author_name
'Sarkar, Arindam'
'Pal, Sushanta K.'
'Itkis, Mikhail E.'
'Tham, Fook S.'
'Haddon, Robert C.'

_publ_section_title
;
 Sulfur and selenium substituted spiro-biphenalenyl-boron neutral radicals
;
_journal_issue 17
_journal_name_full 'Journal of Materials Chemistry'
_journal_page_first 8245
_journal_paper_doi 10.1039/c2jm16001c
_journal_volume 22
_journal_year 2012
_chemical_formula_sum 'C67.06 H46.64 B2 F24 O5.26 S4'
_chemical_formula_weight 1542.44
_chemical_name_systematic
;
?
;
_space_group_IT_number 2
_symmetry_cell_setting triclinic
_symmetry_space_group_name_Hall '-P 1'
_symmetry_space_group_name_H-M 'P -1'
_atom_sites_solution_hydrogens geom
_atom_sites_solution_primary direct
_atom_sites_solution_secondary difmap
_audit_creation_method SHELXL-97
_cell_angle_alpha 112.1825(15)
_cell_angle_beta 98.9048(15)
_cell_angle_gamma 108.7214(15)
_cell_formula_units_Z 4
_cell_length_a 17.2914(14)
_cell_length_b 21.5371(18)
_cell_length_c 21.8259(18)
_cell_measurement_reflns_used 9938
_cell_measurement_temperature 100(2)
_cell_measurement_theta_max 26.08
_cell_measurement_theta_min 2.19
_cell_volume 6766.1(10)
_computing_cell_refinement 'Bruker SAINT'
_computing_data_collection 'Bruker APEX2'
_computing_data_reduction 'Bruker SAINT'
_computing_molecular_graphics 'Bruker SHELXTL'
_computing_publication_material 'Bruker SHELXTL'
_computing_structure_refinement 'SHELXL-97 (Sheldrick, 2008)'
_computing_structure_solution 'SHELXS-97 (Sheldrick, 2008)'
_diffrn_ambient_temperature 100(2)
_diffrn_measured_fraction_theta_full 0.999
_diffrn_measured_fraction_theta_max 0.999
_diffrn_measurement_device_type 'Bruker APEX-II CCD'
_diffrn_measurement_method '\f and \w scans'
_diffrn_radiation_monochromator graphite
_diffrn_radiation_source 'Normal-focus sealed tube'
_diffrn_radiation_type MoK\a
_diffrn_radiation_wavelength 0.71073
_diffrn_reflns_av_R_equivalents 0.0551
_diffrn_reflns_av_sigmaI/netI 0.0470
_diffrn_reflns_limit_h_max 21
_diffrn_reflns_limit_h_min -21
_diffrn_reflns_limit_k_max 27
_diffrn_reflns_limit_k_min -27
_diffrn_reflns_limit_l_max 27
_diffrn_reflns_limit_l_min -27
_diffrn_reflns_number 128000
_diffrn_reflns_theta_full 26.73
_diffrn_reflns_theta_max 26.73
_diffrn_reflns_theta_min 1.76
_exptl_absorpt_coefficient_mu 0.257
_exptl_absorpt_correction_T_max 0.9733
_exptl_absorpt_correction_T_min 0.8809
_exptl_absorpt_correction_type multi-scan
_exptl_absorpt_process_details 'Bruker SADABS'
_exptl_crystal_colour red
_exptl_crystal_density_diffrn 1.514
_exptl_crystal_density_meas ?
_exptl_crystal_density_method 'not measured'
_exptl_crystal_description 'prism frag'
_exptl_crystal_F_000 3124
_exptl_crystal_size_max 0.51
_exptl_crystal_size_mid 0.15
_exptl_crystal_size_min 0.11
_refine_diff_density_max 0.684
_refine_diff_density_min -0.600
_refine_diff_density_rms 0.063
_refine_ls_extinction_method none
_refine_ls_goodness_of_fit_ref 1.055
_refine_ls_hydrogen_treatment constr
_refine_ls_matrix_type full
_refine_ls_number_parameters 2180
_refine_ls_number_reflns 28725
_refine_ls_number_restraints 2156
_refine_ls_restrained_S_all 1.024
_refine_ls_R_factor_all 0.0884
_refine_ls_R_factor_gt 0.0485
_refine_ls_shift/su_max 0.002
_refine_ls_shift/su_mean 0.000
_refine_ls_structure_factor_coef Fsqd
_refine_ls_weighting_details 'calc w=1/[\s^2^(Fo^2^)+(0.0719P)^2^+3.7839P] where P=(Fo^2^+2Fc^2^)/3'
_refine_ls_weighting_scheme calc
_refine_ls_wR_factor_gt 0.1226
_refine_ls_wR_factor_ref 0.1484
_reflns_number_gt 19089
_reflns_number_total 28725
_reflns_threshold_expression >2sigma(I)
_cod_data_source_file c2jm16001c.txt
_cod_data_source_block rh171_0m
_cod_depositor_comments
;
The following automatic conversions were performed:

'_symmetry_cell_setting' value 'Triclinic' changed to 'triclinic'
according to /home/saulius/struct/CIF-dictionaries/cif_core.dic
dictionary named 'cif_core.dic' version 2.4.1 from 2010-06-29.

Automatic conversion script
Id: cif_fix_values 1715 2011-07-08 13:25:40Z adriana 

The following automatic conversions were performed:

'_exptl_crystal_density_meas' value 'not measured' was changed to '?'
- the value is perceived as not measured.

Automatic conversion script
Id: cif_fix_values 3008 2015-01-20 13:52:24Z robertas 
;
_cod_original_sg_symbol_H-M P-1
_cod_database_code 7207916

loop_
_symmetry_equiv_pos_as_xyz
'x, y, z'
'-x, -y, -z'

loop_
_atom_site_label
_atom_site_type_symbol
_atom_site_fract_x
_atom_site_fract_y
_atom_site_fract_z
_atom_site_U_iso_or_equiv
_atom_site_adp_type
_atom_site_occupancy
_atom_site_symmetry_multiplicity
_atom_site_calc_flag
_atom_site_refinement_flags
_atom_site_disorder_assembly
_atom_site_disorder_group
B1 B 0.1547(2) 0.58291(17) 0.23252(15) 0.0298(7) Uani 1 1 d . . .
O1 O 0.06005(12) 0.54431(10) 0.20108(9) 0.0301(4) Uani 1 1 d . . .
C1 C 0.02482(16) 0.49547(14) 0.13428(12) 0.0248(5) Uani 1 1 d . . .
C2 C -0.06334(16) 0.44904(14) 0.10983(13) 0.0254(6) Uani 1 1 d . . .
H2 H -0.0963 0.4528 0.1410 0.030 Uiso 1 1 calc R . .
C3 C -0.10205(16) 0.39808(13) 0.04053(13) 0.0240(5) Uani 1 1 d . . .
S3 S -0.21008(4) 0.33687(4) 0.00656(3) 0.02793(15) Uani 1 1 d . . .
C3B C -0.24751(18) 0.35858(16) 0.08124(14) 0.0338(6) Uani 1 1 d . . .
H3A H -0.2137 0.3521 0.1169 0.051 Uiso 1 1 calc R . .
H3B H -0.3083 0.3257 0.0673 0.051 Uiso 1 1 calc R . .
H3C H -0.2408 0.4098 0.1002 0.051 Uiso 1 1 calc R . .
C3A C -0.05236(17) 0.39264(13) -0.00810(13) 0.0241(5) Uani 1 1 d . . .
C4 C -0.08868(18) 0.34369(14) -0.07913(13) 0.0285(6) Uani 1 1 d . . .
H4 H -0.1484 0.3123 -0.0974 0.034 Uiso 1 1 calc R . .
C5 C -0.03907(19) 0.34026(15) -0.12319(14) 0.0339(7) Uani 1 1 d . . .
H5 H -0.0649 0.3065 -0.1714 0.041 Uiso 1 1 calc R . .
C6 C 0.04783(18) 0.38551(15) -0.09787(14) 0.0317(6) Uani 1 1 d . . .
H6 H 0.0809 0.3822 -0.1289 0.038 Uiso 1 1 calc R . .
C6A C 0.08794(17) 0.43610(14) -0.02732(13) 0.0273(6) Uani 1 1 d . . .
C7 C 0.17877(18) 0.48581(15) 0.00204(14) 0.0302(6) Uani 1 1 d . . .
S7 S 0.23943(5) 0.47535(5) -0.05460(4) 0.0439(2) Uani 1 1 d . . .
C7B C 0.3472(2) 0.5422(2) -0.00104(18) 0.0648(12) Uani 1 1 d . . .
H7A H 0.3484 0.5917 0.0173 0.097 Uiso 1 1 calc R . .
H7B H 0.3862 0.5388 -0.0291 0.097 Uiso 1 1 calc R . .
H7C H 0.3655 0.5323 0.0378 0.097 Uiso 1 1 calc R . .
C8 C 0.21339(17) 0.53726(15) 0.07087(14) 0.0306(6) Uani 1 1 d . . .
H8 H 0.2721 0.5711 0.0887 0.037 Uiso 1 1 calc R . .
C9 C 0.16228(17) 0.54009(14) 0.11513(13) 0.0276(6) Uani 1 1 d . . .
C9A C 0.07510(16) 0.49069(14) 0.08947(13) 0.0244(5) Uani 1 1 d . . .
C9B C 0.03695(16) 0.43973(13) 0.01802(13) 0.0235(5) Uani 1 1 d . . .
O9 O 0.19799(12) 0.58995(10) 0.18136(9) 0.0311(4) Uani 1 1 d . . .
O11 O 0.17384(12) 0.65619(10) 0.28570(9) 0.0286(4) Uani 1 1 d . . .
C11 C 0.21255(15) 0.67924(13) 0.35298(12) 0.0228(5) Uani 1 1 d . . .
C12 C 0.23017(16) 0.75088(14) 0.39998(13) 0.0248(5) Uani 1 1 d . . .
H12 H 0.2168 0.7825 0.3836 0.030 Uiso 1 1 calc R . .
C13 C 0.26726(15) 0.77641(14) 0.47077(13) 0.0237(5) Uani 1 1 d . . .
S13 S 0.29061(5) 0.86510(4) 0.53191(4) 0.03285(16) Uani 1 1 d . . .
C13B C 0.2860(2) 0.91236(16) 0.47965(16) 0.0393(7) Uani 1 1 d . . .
H13A H 0.3225 0.9045 0.4499 0.059 Uiso 1 1 calc R . .
H13B H 0.3066 0.9652 0.5102 0.059 Uiso 1 1 calc R . .
H13C H 0.2265 0.8931 0.4504 0.059 Uiso 1 1 calc R . .
C13A C 0.28958(15) 0.72909(14) 0.49645(12) 0.0234(5) Uani 1 1 d . . .
C14 C 0.32810(16) 0.75202(15) 0.56675(13) 0.0277(6) Uani 1 1 d . . .
H14 H 0.3389 0.8000 0.6003 0.033 Uiso 1 1 calc R . .
C15 C 0.35061(17) 0.70603(15) 0.58814(13) 0.0296(6) Uani 1 1 d . . .
H15 H 0.3760 0.7226 0.6364 0.036 Uiso 1 1 calc R . .
C16 C 0.33701(16) 0.63616(15) 0.54083(14) 0.0285(6) Uani 1 1 d . . .
H16 H 0.3539 0.6056 0.5567 0.034 Uiso 1 1 calc R . .
C16A C 0.29826(15) 0.61006(14) 0.46930(13) 0.0228(5) Uani 1 1 d . . .
C17 C 0.28307(16) 0.53757(14) 0.41695(14) 0.0262(6) Uani 1 1 d . . .
S17 S 0.31549(5) 0.48333(4) 0.44726(4) 0.03533(17) Uani 1 1 d . . .
C17B C 0.2903(2) 0.40153(17) 0.36884(18) 0.0462(8) Uani 1 1 d . . .
H17A H 0.2280 0.3771 0.3456 0.069 Uiso 1 1 calc R . .
H17B H 0.3096 0.3681 0.3805 0.069 Uiso 1 1 calc R . .
H17C H 0.3196 0.4148 0.3377 0.069 Uiso 1 1 calc R . .
C18 C 0.24462(16) 0.51476(14) 0.34729(14) 0.0269(6) Uani 1 1 d . . .
H18 H 0.2346 0.4671 0.3134 0.032 Uiso 1 1 calc R . .
C19 C 0.22040(16) 0.56161(14) 0.32642(13) 0.0253(6) Uani 1 1 d . . .
C19A C 0.23438(15) 0.63194(13) 0.37522(12) 0.0212(5) Uani 1 1 d . . .
C19B C 0.27359(15) 0.65681(13) 0.44705(12) 0.0207(5) Uani 1 1 d . . .
O19 O 0.18390(12) 0.53808(10) 0.25883(9) 0.0313(4) Uani 1 1 d . . .
B2 B -0.0096(2) 0.37521(16) 0.25589(15) 0.0261(6) Uani 1 1 d . . .
O21 O -0.08561(11) 0.30758(9) 0.20862(9) 0.0271(4) Uani 1 1 d . . .
C21 C -0.09521(16) 0.27506(13) 0.14067(13) 0.0230(5) Uani 1 1 d . . .
C22 C -0.17622(16) 0.22178(13) 0.09507(13) 0.0244(5) Uani 1 1 d . . .
H22 H -0.2227 0.2085 0.1126 0.029 Uiso 1 1 calc R . .
C23 C -0.18860(16) 0.18831(14) 0.02429(13) 0.0249(5) Uani 1 1 d U . .
S23 S -0.28853(4) 0.12704(4) -0.03676(4) 0.03504(17) Uani 1 1 d U . .
C23B C -0.35935(19) 0.12243(18) 0.01503(16) 0.0480(9) Uani 1 1 d U . .
H23A H -0.3401 0.1063 0.0486 0.072 Uiso 1 1 calc R . .
H23B H -0.4180 0.0873 -0.0154 0.072 Uiso 1 1 calc R . .
H23C H -0.3586 0.1713 0.0401 0.072 Uiso 1 1 calc R . .
C23A C -0.11701(17) 0.20427(14) -0.00296(13) 0.0249(5) Uani 1 1 d U . .
C24 C -0.12556(18) 0.16847(15) -0.07393(13) 0.0317(6) Uani 1 1 d U . .
H24 H -0.1803 0.1327 -0.1064 0.038 Uiso 1 1 calc R . .
C25 C -0.05532(19) 0.18467(17) -0.09702(14) 0.0359(7) Uani 1 1 d U . .
H25 H -0.0621 0.1597 -0.1452 0.043 Uiso 1 1 calc R . .
C26 C 0.02519(19) 0.23699(16) -0.05074(14) 0.0323(6) Uani 1 1 d U . .
H26 H 0.0728 0.2475 -0.0676 0.039 Uiso 1 1 calc R . .
C26A C 0.03707(17) 0.27443(14) 0.02039(13) 0.0256(5) Uani 1 1 d U . .
C27 C 0.11984(17) 0.32972(14) 0.07121(14) 0.0272(6) Uani 1 1 d U . .
S27 S 0.20680(5) 0.34869(4) 0.03981(4) 0.03768(18) Uani 1 1 d U . .
C27B C 0.2960(2) 0.4148(2) 0.11726(18) 0.0502(9) Uani 1 1 d U . .
H27A H 0.2857 0.4589 0.1403 0.075 Uiso 1 1 calc R . .
H27B H 0.3488 0.4285 0.1047 0.075 Uiso 1 1 calc R . .
H27C H 0.3022 0.3933 0.1490 0.075 Uiso 1 1 calc R . .
C28 C 0.12765(17) 0.36539(14) 0.14052(14) 0.0264(6) Uani 1 1 d U . .
H28 H 0.1820 0.4017 0.1731 0.032 Uiso 1 1 calc R . .
C29 C 0.05573(16) 0.34836(13) 0.16333(13) 0.0242(5) Uani 1 1 d U . .
C29A C -0.02513(16) 0.29463(13) 0.11646(12) 0.0215(5) Uani 1 1 d U . .
C29B C -0.03515(16) 0.25761(13) 0.04452(13) 0.0233(5) Uani 1 1 d U . .
O29 O 0.06565(11) 0.38266(9) 0.23051(9) 0.0286(4) Uani 1 1 d U . .
O31 O -0.03201(11) 0.43755(9) 0.26167(8) 0.0256(4) Uani 1 1 d U . .
C31 C -0.00350(15) 0.49773(13) 0.32221(12) 0.0212(5) Uani 1 1 d U . .
C32 C -0.01470(16) 0.56019(14) 0.32375(13) 0.0235(5) Uani 1 1 d U . .
H32 H -0.0421 0.5588 0.2817 0.028 Uiso 1 1 calc R . .
C33 C 0.01371(16) 0.62290(13) 0.38549(13) 0.0226(5) Uani 1 1 d U . .
C33A C 0.05376(15) 0.62576(13) 0.45066(12) 0.0207(5) Uani 1 1 d U . .
S33 S 0.00441(5) 0.70323(4) 0.39070(4) 0.03314(16) Uani 1 1 d U . .
C33B C -0.0202(2) 0.68780(19) 0.30191(18) 0.0488(8) Uani 1 1 d U . .
H33A H 0.0208 0.6718 0.2814 0.073 Uiso 1 1 calc R . .
H33B H -0.0162 0.7336 0.3004 0.073 Uiso 1 1 calc R . .
H33C H -0.0787 0.6495 0.2755 0.073 Uiso 1 1 calc R . .
C34 C 0.08099(16) 0.68744(14) 0.51538(14) 0.0267(6) Uani 1 1 d U . .
H34 H 0.0742 0.7302 0.5177 0.032 Uiso 1 1 calc R . .
C35 C 0.11771(17) 0.68676(14) 0.57598(14) 0.0293(6) Uani 1 1 d U . .
H35 H 0.1343 0.7285 0.6196 0.035 Uiso 1 1 calc R . .
C36 C 0.13059(16) 0.62587(14) 0.57366(13) 0.0251(5) Uani 1 1 d U . .
H36 H 0.1571 0.6269 0.6157 0.030 Uiso 1 1 calc R . .
C36A C 0.10521(15) 0.56291(13) 0.51042(12) 0.0197(5) Uani 1 1 d U . .
C37 C 0.11685(15) 0.49748(13) 0.50514(12) 0.0201(5) Uani 1 1 d U . .
S37 S 0.17183(4) 0.50203(4) 0.58173(3) 0.02666(15) Uani 1 1 d U . .
C37B C 0.17247(18) 0.41245(15) 0.55283(15) 0.0307(6) Uani 1 1 d U . .
H37A H 0.1132 0.3747 0.5300 0.046 Uiso 1 1 calc R . .
H37B H 0.1994 0.4080 0.5930 0.046 Uiso 1 1 calc R . .
H37C H 0.2051 0.4058 0.5197 0.046 Uiso 1 1 calc R . .
C38 C 0.08589(15) 0.43526(13) 0.44217(12) 0.0214(5) Uani 1 1 d U . .
H38 H 0.0921 0.3922 0.4398 0.026 Uiso 1 1 calc R . .
C39 C 0.04523(15) 0.43532(13) 0.38151(12) 0.0202(5) Uani 1 1 d U . .
C39A C 0.03685(15) 0.49890(13) 0.38381(12) 0.0190(5) Uani 1 1 d U . .
C39B C 0.06536(15) 0.56257(13) 0.44828(12) 0.0193(5) Uani 1 1 d U . .
O39 O 0.01462(12) 0.37371(9) 0.32210(9) 0.0263(4) Uani 1 1 d U . .
C1S C 0.4622(5) 0.3229(5) 0.1371(5) 0.161(4) Uani 0.846(5) 1 d PDU . .
H1A H 0.5179 0.3204 0.1382 0.242 Uiso 0.846(5) 1 calc PR . .
H1B H 0.4705 0.3746 0.1577 0.242 Uiso 0.846(5) 1 calc PR . .
H1C H 0.4244 0.2971 0.0888 0.242 Uiso 0.846(5) 1 calc PR . .
C2S C 0.4217(4) 0.2869(4) 0.1784(4) 0.115(2) Uani 0.846(5) 1 d PDU . .
H2A H 0.4140 0.2349 0.1590 0.138 Uiso 0.846(5) 1 calc PR . .
H2B H 0.4581 0.3133 0.2278 0.138 Uiso 0.846(5) 1 calc PR . .
O3S O 0.3409(3) 0.2912(2) 0.1726(2) 0.1100(17) Uani 0.846(5) 1 d PDU . .
C4S C 0.2953(4) 0.2543(3) 0.2051(3) 0.104(2) Uani 0.846(5) 1 d PDU . .
H4A H 0.3261 0.2798 0.2558 0.124 Uiso 0.846(5) 1 calc PR . .
H4B H 0.2913 0.2034 0.1862 0.124 Uiso 0.846(5) 1 calc PR . .
C5S C 0.2061(4) 0.2524(3) 0.1930(3) 0.104(2) Uani 0.846(5) 1 d PDU . .
H5A H 0.1767 0.2307 0.2196 0.157 Uiso 0.846(5) 1 calc PR . .
H5B H 0.1736 0.2227 0.1432 0.157 Uiso 0.846(5) 1 calc PR . .
H5C H 0.2102 0.3027 0.2083 0.157 Uiso 0.846(5) 1 calc PR . .
C6S C 0.1651(5) 0.1460(3) 0.9706(4) 0.138(4) Uani 0.847(4) 1 d PDU . .
H6A H 0.1789 0.1862 0.9575 0.207 Uiso 0.847(4) 1 calc PR . .
H6B H 0.2181 0.1497 0.9985 0.207 Uiso 0.847(4) 1 calc PR . .
H6C H 0.1255 0.1498 0.9981 0.207 Uiso 0.847(4) 1 calc PR . .
C7S C 0.1240(3) 0.0741(2) 0.9067(3) 0.0685(14) Uani 0.847(4) 1 d PDU . .
H7D H 0.0700 0.0696 0.8786 0.082 Uiso 0.847(4) 1 calc PR . .
H7E H 0.1630 0.0704 0.8780 0.082 Uiso 0.847(4) 1 calc PR . .
O8S O 0.10644(17) 0.01718(14) 0.92685(13) 0.0470(8) Uani 0.847(4) 1 d PDU . .
C9S C 0.0650(3) -0.0532(2) 0.8681(2) 0.0571(12) Uani 0.847(4) 1 d PDU . .
H9A H 0.1022 -0.0596 0.8382 0.069 Uiso 0.847(4) 1 calc PR . .
H9B H 0.0103 -0.0582 0.8403 0.069 Uiso 0.847(4) 1 calc PR . .
C10S C 0.0473(4) -0.1106(3) 0.8935(4) 0.115(3) Uani 0.847(4) 1 d PDU . .
H10A H 0.0019 -0.1572 0.8566 0.173 Uiso 0.847(4) 1 calc PR . .
H10B H 0.0286 -0.0944 0.9347 0.173 Uiso 0.847(4) 1 calc PR . .
H10D H 0.0998 -0.1175 0.9056 0.173 Uiso 0.847(4) 1 calc PR . .
C11S C 0.4102(4) 0.3412(4) 0.9808(3) 0.111(2) Uani 0.835(5) 1 d PDU . .
H11A H 0.3677 0.3036 0.9875 0.167 Uiso 0.835(5) 1 calc PR . .
H11B H 0.4200 0.3902 1.0155 0.167 Uiso 0.835(5) 1 calc PR . .
H11C H 0.4644 0.3353 0.9862 0.167 Uiso 0.835(5) 1 calc PR . .
C12S C 0.3774(3) 0.3327(3) 0.9089(3) 0.0863(17) Uani 0.835(5) 1 d PDU . .
H12A H 0.3676 0.2833 0.8736 0.104 Uiso 0.835(5) 1 calc PR . .
H12B H 0.3219 0.3374 0.9028 0.104 Uiso 0.835(5) 1 calc PR . .
O13S O 0.4379(2) 0.38718(19) 0.89990(17) 0.0718(11) Uani 0.835(5) 1 d PDU . .
C14S C 0.4132(3) 0.3778(3) 0.8320(2) 0.0762(16) Uani 0.835(5) 1 d PDU . .
H14A H 0.3567 0.3800 0.8211 0.091 Uiso 0.835(5) 1 calc PR . .
H14B H 0.4080 0.3292 0.7985 0.091 Uiso 0.835(5) 1 calc PR . .
C15S C 0.4803(3) 0.4382(3) 0.8262(3) 0.0767(16) Uani 0.835(5) 1 d PDU . .
H15A H 0.4629 0.4335 0.7791 0.115 Uiso 0.835(5) 1 calc PR . .
H15B H 0.5355 0.4344 0.8352 0.115 Uiso 0.835(5) 1 calc PR . .
H15C H 0.4862 0.4861 0.8604 0.115 Uiso 0.835(5) 1 calc PR . .
B3 B 0.53566(17) 0.93773(15) 0.77013(14) 0.0191(5) Uani 1 1 d U . .
C1C C 0.43762(15) 0.89173(12) 0.76721(12) 0.0190(5) Uani 1 1 d U . .
C2C C 0.41802(15) 0.82645(13) 0.77361(12) 0.0204(5) Uani 1 1 d U . .
H2C H 0.4632 0.8119 0.7826 0.024 Uiso 1 1 calc R . .
C3C C 0.33545(16) 0.78206(13) 0.76743(12) 0.0211(5) Uani 1 1 d U . .
F1C F 0.35812(11) 0.67341(9) 0.73675(9) 0.0381(4) Uani 1 1 d U . .
F2C F 0.35374(13) 0.72655(9) 0.83985(8) 0.0477(5) Uani 1 1 d U . .
F3C F 0.23768(10) 0.66770(9) 0.75298(11) 0.0467(5) Uani 1 1 d U . .
C4C C 0.26795(15) 0.80211(13) 0.75568(12) 0.0211(5) Uani 1 1 d U . .
H4C H 0.2117 0.7730 0.7528 0.025 Uiso 1 1 calc R . .
C5C C 0.28503(15) 0.86586(13) 0.74821(12) 0.0213(5) Uani 1 1 d U . .
F4C F 0.14095(10) 0.84837(10) 0.73833(11) 0.0468(5) Uani 1 1 d U . .
F5C F 0.23428(11) 0.95912(9) 0.77474(10) 0.0475(5) Uani 1 1 d U . .
F6C F 0.19385(12) 0.88046(11) 0.66780(9) 0.0501(5) Uani 1 1 d U . .
C6C C 0.36778(15) 0.90926(13) 0.75320(12) 0.0201(5) Uani 1 1 d U . .
H6D H 0.3770 0.9521 0.7469 0.024 Uiso 1 1 calc R . .
C7C C 0.32113(16) 0.71301(14) 0.77393(13) 0.0253(5) Uani 1 1 d U . .
C8C C 0.21369(17) 0.88875(14) 0.73316(14) 0.0283(6) Uani 1 1 d U . .
C9C C 0.56159(15) 1.02475(13) 0.78917(12) 0.0199(5) Uani 1 1 d U . .
C10C C 0.52810(15) 1.06984(13) 0.83101(12) 0.0223(5) Uani 1 1 d U . .
H10C H 0.4848 1.0490 0.8482 0.027 Uiso 1 1 calc R . .
C11C C 0.55655(16) 1.14463(14) 0.84815(13) 0.0249(5) Uani 1 1 d U . .
C12C C 0.62019(16) 1.17771(13) 0.82477(13) 0.0245(5) Uani 1 1 d U . .
H12C H 0.6392 1.2285 0.8363 0.029 Uiso 1 1 calc R . .
C13C C 0.65520(15) 1.13463(13) 0.78408(12) 0.0209(5) Uani 1 1 d U . .
C14C C 0.62660(15) 1.06006(13) 0.76742(12) 0.0203(5) Uani 1 1 d U . .
H14C H 0.6524 1.0321 0.7401 0.024 Uiso 1 1 calc R . .
C15C C 0.51993(19) 1.19115(15) 0.89334(15) 0.0354(7) Uani 1 1 d U . .
F7C F 0.44159(11) 1.15408(10) 0.89129(9) 0.0469(5) Uani 1 1 d U . .
F8C F 0.56705(14) 1.22611(14) 0.95993(11) 0.0921(10) Uani 1 1 d U . .
F9C F 0.51513(19) 1.24323(13) 0.87637(16) 0.0901(9) Uani 1 1 d U . .
C16C C 0.72184(17) 1.16566(14) 0.75494(13) 0.0263(6) Uani 1 1 d U . .
F10C F 0.75146(10) 1.23902(8) 0.78056(8) 0.0368(4) Uani 1 1 d U . .
F11C F 0.69152(11) 1.13817(9) 0.68564(8) 0.0449(5) Uani 1 1 d U . .
F12C F 0.79089(11) 1.15139(10) 0.76791(10) 0.0459(5) Uani 1 1 d U . .
C17C C 0.54098(14) 0.89232(13) 0.69208(12) 0.0196(5) Uani 1 1 d U . .
C18C C 0.56120(16) 0.83133(13) 0.67527(13) 0.0236(5) Uani 1 1 d U A .
H18C H 0.5737 0.8167 0.7103 0.028 Uiso 1 1 calc R . .
C19C C 0.56361(17) 0.79111(13) 0.60881(14) 0.0284(6) Uani 1 1 d DU . .
C20C C 0.54826(17) 0.81157(14) 0.55701(14) 0.0287(6) Uani 1 1 d U A .
H20C H 0.5517 0.7851 0.5122 0.034 Uiso 1 1 calc R . .
C21C C 0.52771(16) 0.87176(14) 0.57180(13) 0.0239(5) Uani 1 1 d U . .
C22C C 0.52285(15) 0.91051(13) 0.63774(12) 0.0212(5) Uani 1 1 d U A .
H22C H 0.5068 0.9505 0.6461 0.025 Uiso 1 1 calc R . .
C23C C 0.5779(5) 0.7220(3) 0.5889(4) 0.0351(17) Uani 0.625(18) 1 d PDU A 1
F13C F 0.5451(4) 0.6836(4) 0.6212(3) 0.0348(16) Uani 0.625(18) 1 d PDU A 1
F14C F 0.5431(8) 0.6761(3) 0.5211(3) 0.072(2) Uani 0.625(18) 1 d PDU A 1
F15C F 0.6608(4) 0.7385(4) 0.6042(7) 0.077(3) Uani 0.625(18) 1 d PDU A 1
C23D C 0.5996(8) 0.7351(6) 0.6049(6) 0.031(3) Uani 0.375(18) 1 d PDU A 2
F13D F 0.5468(8) 0.6814(8) 0.6150(6) 0.072(4) Uani 0.375(18) 1 d PDU A 2
F14D F 0.6060(14) 0.6992(7) 0.5426(7) 0.072(5) Uani 0.375(18) 1 d PDU A 2
F15D F 0.6758(5) 0.7553(5) 0.6493(8) 0.064(3) Uani 0.375(18) 1 d PDU A 2
C24C C 0.51410(18) 0.89558(16) 0.51642(14) 0.0319(6) Uani 1 1 d U A .
F16C F 0.44708(10) 0.84332(10) 0.45952(8) 0.0435(4) Uani 1 1 d U . .
F17C F 0.58239(10) 0.90926(10) 0.49335(9) 0.0431(4) Uani 1 1 d U . .
F18C F 0.49958(12) 0.95624(10) 0.53740(9) 0.0444(4) Uani 1 1 d U . .
C25C C 0.60756(16) 0.93998(13) 0.83114(13) 0.0220(5) Uani 1 1 d U . .
C26C C 0.59281(17) 0.93760(15) 0.89164(13) 0.0282(6) Uani 1 1 d U B .
H26C H 0.5375 0.9307 0.8967 0.034 Uiso 1 1 calc R . .
C27C C 0.65717(19) 0.94516(17) 0.94490(15) 0.0371(7) Uani 1 1 d DU . .
C28C C 0.7386(2) 0.95535(18) 0.93998(16) 0.0416(7) Uani 1 1 d U B .
H28C H 0.7822 0.9602 0.9761 0.050 Uiso 1 1 calc R . .
C29C C 0.75469(18) 0.95828(16) 0.88107(16) 0.0352(6) Uani 1 1 d DU . .
C30C C 0.69057(16) 0.95046(14) 0.82762(14) 0.0274(6) Uani 1 1 d U B .
H30C H 0.7038 0.9523 0.7875 0.033 Uiso 1 1 calc R . .
C31C C 0.6446(5) 0.9459(4) 1.0116(3) 0.052(2) Uani 0.596(12) 1 d PDU B 1
F19C F 0.5683(4) 0.9447(5) 1.0151(5) 0.066(2) Uani 0.596(12) 1 d PDU B 1
F20C F 0.6486(7) 0.8869(5) 1.0142(4) 0.098(3) Uani 0.596(12) 1 d PDU B 1
F21C F 0.7031(3) 1.0047(5) 1.0677(2) 0.088(2) Uani 0.596(12) 1 d PDU B 1
C31D C 0.6250(7) 0.9302(6) 1.0005(5) 0.055(3) Uani 0.404(12) 1 d PDU B 2
F19D F 0.5822(8) 0.9693(7) 1.0289(9) 0.079(4) Uani 0.404(12) 1 d PDU B 2
F20D F 0.5710(10) 0.8617(4) 0.9833(4) 0.105(5) Uani 0.404(12) 1 d PDU B 2
F21D F 0.6879(6) 0.9469(10) 1.0551(5) 0.106(5) Uani 0.404(12) 1 d PDU B 2
C32C C 0.8462(4) 0.9755(5) 0.8801(6) 0.043(3) Uani 0.426(4) 1 d PDU B 1
F22C F 0.8637(6) 0.9182(5) 0.8750(7) 0.074(3) Uani 0.426(4) 1 d PDU B 1
F23C F 0.9059(5) 1.0343(4) 0.9366(4) 0.0496(18) Uani 0.426(4) 1 d PDU B 1
F24C F 0.8580(16) 0.9860(7) 0.8251(5) 0.066(4) Uani 0.426(4) 1 d PDU B 1
C32D C 0.8381(6) 0.9579(6) 0.8691(6) 0.043(3) Uani 0.273(10) 1 d PDU B 2
F22D F 0.8300(9) 0.9153(7) 0.8037(4) 0.048(3) Uani 0.273(10) 1 d PDU B 2
F23D F 0.8801(11) 0.9386(9) 0.9095(5) 0.046(3) Uani 0.273(10) 1 d PDU B 2
F24D F 0.8880(7) 1.0265(5) 0.8841(11) 0.087(6) Uani 0.273(10) 1 d PDU B 2
C32E C 0.8386(5) 0.9658(7) 0.8657(7) 0.045(3) Uani 0.301(11) 1 d PDU B 3
F22E F 0.8415(9) 0.9027(7) 0.8252(10) 0.087(6) Uani 0.301(11) 1 d PDU B 3
F23E F 0.9042(6) 0.9955(10) 0.9236(6) 0.069(5) Uani 0.301(11) 1 d PDU B 3
F24E F 0.863(2) 1.0080(10) 0.8345(9) 0.052(4) Uani 0.301(11) 1 d PDU B 3
B4 B 0.25708(18) 0.23763(15) 0.59728(14) 0.0198(6) Uani 1 1 d . . .
C1F C 0.33341(16) 0.21795(13) 0.63051(12) 0.0208(5) Uani 1 1 d . . .
C2F C 0.31280(16) 0.15216(13) 0.63579(12) 0.0224(5) Uani 1 1 d . . .
H2F H 0.2542 0.1184 0.6193 0.027 Uiso 1 1 calc R . .
C3F C 0.37530(17) 0.13458(14) 0.66437(13) 0.0262(6) Uani 1 1 d . . .
C4F C 0.46190(18) 0.18164(15) 0.68810(14) 0.0313(6) Uani 1 1 d . . .
H4F H 0.5047 0.1695 0.7072 0.038 Uiso 1 1 calc R . .
C5F C 0.48403(17) 0.24676(16) 0.68303(15) 0.0320(6) Uani 1 1 d . . .
C6F C 0.42105(16) 0.26444(15) 0.65483(14) 0.0279(6) Uani 1 1 d . . .
H6F H 0.4383 0.3096 0.6521 0.034 Uiso 1 1 calc R . .
C7F C 0.3498(2) 0.06586(15) 0.67355(15) 0.0351(7) Uani 1 1 d . . .
F1F F 0.27147(11) 0.01494(9) 0.63133(9) 0.0425(4) Uani 1 1 d . . .
F2F F 0.35041(15) 0.07966(10) 0.73836(9) 0.0590(6) Uani 1 1 d . . .
F3F F 0.40408(13) 0.03339(10) 0.66081(11) 0.0563(5) Uani 1 1 d . . .
C8F C 0.5766(2) 0.3001(2) 0.7127(2) 0.0514(9) Uani 1 1 d . . .
F4F F 0.60208(14) 0.33418(15) 0.78296(13) 0.0955(9) Uani 1 1 d . . .
F5F F 0.62956(12) 0.26811(13) 0.69718(12) 0.0678(6) Uani 1 1 d . . .
F6F F 0.59421(14) 0.35146(17) 0.6935(2) 0.1274(14) Uani 1 1 d . . .
C9F C 0.23100(14) 0.20084(13) 0.51230(12) 0.0196(5) Uani 1 1 d . . .
C10F C 0.24096(15) 0.13720(13) 0.47183(13) 0.0197(5) Uani 1 1 d . . .
H10F H 0.2735 0.1192 0.4942 0.024 Uiso 1 1 calc R . .
C11F C 0.20403(15) 0.09970(13) 0.39930(13) 0.0209(5) Uani 1 1 d . . .
C12F C 0.15651(16) 0.12438(14) 0.36470(13) 0.0254(5) Uani 1 1 d . . .
H12F H 0.1309 0.0985 0.3155 0.030 Uiso 1 1 calc R . .
C13F C 0.14725(16) 0.18774(14) 0.40359(13) 0.0248(5) Uani 1 1 d . . .
C14F C 0.18470(16) 0.22511(13) 0.47566(13) 0.0233(5) Uani 1 1 d . . .
H14F H 0.1784 0.2691 0.5010 0.028 Uiso 1 1 calc R . .
C15F C 0.21438(16) 0.03159(14) 0.35680(13) 0.0249(5) Uani 1 1 d . . .
F7F F 0.25082(12) 0.00616(9) 0.39482(8) 0.0404(4) Uani 1 1 d . . .
F8F F 0.13886(10) -0.02417(8) 0.31264(9) 0.0378(4) Uani 1 1 d . . .
F9F F 0.26341(10) 0.04230(9) 0.31647(8) 0.0371(4) Uani 1 1 d . . .
C16F C 0.0950(2) 0.21593(16) 0.36932(15) 0.0355(7) Uani 1 1 d . . .
F10F F 0.03167(13) 0.22294(14) 0.39607(12) 0.0655(6) Uani 1 1 d . . .
F11F F 0.05901(17) 0.17514(13) 0.30185(10) 0.0815(8) Uani 1 1 d . . .
F12F F 0.14058(14) 0.28471(11) 0.38095(12) 0.0620(6) Uani 1 1 d . . .
C17F C 0.29227(15) 0.32794(13) 0.63114(12) 0.0202(5) Uani 1 1 d . . .
C18F C 0.35222(16) 0.36768(13) 0.60807(13) 0.0239(5) Uani 1 1 d . . .
H18F H 0.3677 0.3411 0.5698 0.029 Uiso 1 1 calc R . .
C19F C 0.38990(17) 0.44441(14) 0.63899(14) 0.0292(6) Uani 1 1 d . . .
C20F C 0.36722(19) 0.48516(14) 0.69349(14) 0.0320(6) Uani 1 1 d . C .
H20F H 0.3929 0.5375 0.7149 0.038 Uiso 1 1 calc R . .
C21F C 0.30633(18) 0.44802(14) 0.71615(13) 0.0288(6) Uani 1 1 d D . .
C22F C 0.26995(17) 0.37080(13) 0.68591(13) 0.0240(5) Uani 1 1 d . C .
H22F H 0.2289 0.3468 0.7030 0.029 Uiso 1 1 calc R . .
C23F C 0.4584(2) 0.48341(16) 0.61601(17) 0.0440(8) Uani 1 1 d . . .
F13F F 0.53213(15) 0.4804(2) 0.63855(18) 0.1221(13) Uani 1 1 d . . .
F14F F 0.44124(14) 0.45314(11) 0.54764(11) 0.0603(6) Uani 1 1 d . . .
F15F F 0.4716(2) 0.55182(12) 0.63425(17) 0.1252(14) Uani 1 1 d . . .
C24F C 0.2763(7) 0.4882(5) 0.7733(4) 0.032(3) Uani 0.477(3) 1 d PDU C 1
F16F F 0.2619(8) 0.5440(5) 0.7685(5) 0.079(4) Uani 0.477(3) 1 d PDU C 1
F17F F 0.3359(7) 0.5206(7) 0.8354(7) 0.053(4) Uani 0.477(3) 1 d PDU C 1
F18F F 0.2047(5) 0.4494(6) 0.7811(6) 0.0381(19) Uani 0.477(3) 1 d PDU C 1
C24G C 0.2938(10) 0.4972(7) 0.7796(6) 0.035(6) Uani 0.166(10) 1 d PDU C 2
F16G F 0.3460(15) 0.5680(8) 0.8086(13) 0.059(6) Uani 0.166(10) 1 d PDU C 2
F17G F 0.302(2) 0.4738(13) 0.8271(10) 0.065(6) Uani 0.166(10) 1 d PDU C 2
F18G F 0.2140(10) 0.4906(15) 0.7606(11) 0.075(8) Uani 0.166(10) 1 d PDU C 2
C24H C 0.2798(8) 0.4936(6) 0.7721(6) 0.044(5) Uani 0.357(10) 1 d PDU C 3
F16H F 0.3466(9) 0.5449(10) 0.8281(9) 0.061(6) Uani 0.357(10) 1 d PDU C 3
F17H F 0.2325(11) 0.4535(7) 0.7971(8) 0.068(6) Uani 0.357(10) 1 d PDU C 3
F18H F 0.2366(11) 0.5253(8) 0.7482(7) 0.062(4) Uani 0.357(10) 1 d PDU C 3
C25F C 0.17018(16) 0.20024(13) 0.61583(14) 0.0232(5) Uani 1 1 d U . .
C26F C 0.17378(18) 0.20874(14) 0.68327(14) 0.0278(6) Uani 1 1 d U D .
H26F H 0.2269 0.2395 0.7199 0.033 Uiso 1 1 calc R . .
C27F C 0.1014(2) 0.17318(16) 0.69830(16) 0.0351(6) Uani 1 1 d DU . .
C28F C 0.02287(19) 0.12693(16) 0.64554(17) 0.0385(7) Uani 1 1 d U D .
H28F H -0.0261 0.1019 0.6553 0.046 Uiso 1 1 calc R . .
C29F C 0.01775(17) 0.11825(15) 0.57895(16) 0.0321(6) Uani 1 1 d U . .
C30F C 0.08966(16) 0.15435(14) 0.56450(14) 0.0264(6) Uani 1 1 d U D .
H30F H 0.0840 0.1477 0.5182 0.032 Uiso 1 1 calc R . .
C31F C 0.1134(6) 0.1871(5) 0.7722(3) 0.046(2) Uani 0.584(4) 1 d PDU D 1
F19F F 0.1821(6) 0.1796(5) 0.8004(4) 0.064(2) Uani 0.584(4) 1 d PDU D 1
F20F F 0.1246(6) 0.2556(4) 0.8140(4) 0.062(2) Uani 0.584(4) 1 d PDU D 1
F21F F 0.0468(6) 0.1413(5) 0.7801(7) 0.075(3) Uani 0.584(4) 1 d PDU D 1
C31G C 0.1053(10) 0.1841(8) 0.7703(4) 0.051(4) Uani 0.290(8) 1 d PDU D 2
F19G F 0.1829(9) 0.2082(10) 0.8135(9) 0.073(6) Uani 0.290(8) 1 d PDU D 2
F20G F 0.0756(11) 0.2337(9) 0.7998(7) 0.076(5) Uani 0.290(8) 1 d PDU D 2
F21G F 0.0570(12) 0.1235(8) 0.7719(12) 0.067(5) Uani 0.290(8) 1 d PDU D 2
C31H C 0.096(4) 0.183(3) 0.7687(15) 0.056(6) Uani 0.126(7) 1 d PDU D 3
F19H F 0.163(2) 0.2615(19) 0.8309(15) 0.076(9) Uani 0.126(7) 1 d PU D 3
F20H F 0.0147(15) 0.1842(16) 0.7716(11) 0.073(7) Uani 0.126(7) 1 d PU D 3
F21H F 0.107(3) 0.1492(19) 0.7937(18) 0.120(10) Uani 0.126(7) 1 d PU D 3
C32F C -0.06488(18) 0.06937(16) 0.51910(18) 0.0417(7) Uani 1 1 d U D .
F22F F -0.10018(12) 0.10846(11) 0.49996(11) 0.0574(5) Uani 1 1 d U . .
F23F F -0.12356(13) 0.02480(12) 0.53436(12) 0.0662(6) Uani 1 1 d U . .
F24F F -0.05390(12) 0.02595(11) 0.46165(10) 0.0551(5) Uani 1 1 d U . .

loop_
_atom_site_aniso_label
_atom_site_aniso_U_11
_atom_site_aniso_U_22
_atom_site_aniso_U_33
_atom_site_aniso_U_23
_atom_site_aniso_U_13
_atom_site_aniso_U_12
B1 0.0282(16) 0.0278(16) 0.0192(15) 0.0098(12) 0.0002(12) -0.0005(13)
O1 0.0278(10) 0.0314(10) 0.0133(9) 0.0059(8) 0.0010(7) -0.0010(8)
C1 0.0273(14) 0.0256(13) 0.0152(12) 0.0096(10) 0.0026(10) 0.0050(11)
C2 0.0252(13) 0.0261(13) 0.0206(13) 0.0117(11) 0.0059(11) 0.0050(11)
C3 0.0253(13) 0.0206(12) 0.0195(12) 0.0086(10) 0.0041(10) 0.0037(10)
S3 0.0248(3) 0.0249(3) 0.0199(3) 0.0051(3) 0.0034(3) 0.0015(3)
C3B 0.0292(15) 0.0326(15) 0.0278(15) 0.0093(12) 0.0104(12) 0.0038(12)
C3A 0.0286(14) 0.0219(12) 0.0187(12) 0.0105(10) 0.0050(10) 0.0064(11)
C4 0.0297(14) 0.0278(14) 0.0183(13) 0.0083(11) 0.0030(11) 0.0052(11)
C5 0.0419(17) 0.0300(14) 0.0176(13) 0.0055(11) 0.0080(12) 0.0076(13)
C6 0.0378(16) 0.0348(15) 0.0219(13) 0.0134(12) 0.0125(12) 0.0124(13)
C6A 0.0323(15) 0.0281(14) 0.0204(13) 0.0137(11) 0.0081(11) 0.0080(12)
C7 0.0311(15) 0.0348(15) 0.0251(14) 0.0186(12) 0.0100(12) 0.0077(12)
S7 0.0375(4) 0.0564(5) 0.0304(4) 0.0201(4) 0.0160(3) 0.0078(4)
C7B 0.0352(19) 0.098(3) 0.041(2) 0.030(2) 0.0157(16) 0.0034(19)
C8 0.0250(14) 0.0346(15) 0.0258(14) 0.0171(12) 0.0047(11) 0.0023(12)
C9 0.0281(14) 0.0298(14) 0.0207(13) 0.0151(11) 0.0027(11) 0.0050(11)
C9A 0.0251(13) 0.0267(13) 0.0185(12) 0.0133(11) 0.0027(10) 0.0055(11)
C9B 0.0281(14) 0.0230(12) 0.0179(12) 0.0114(10) 0.0054(10) 0.0071(11)
O9 0.0273(10) 0.0329(10) 0.0168(9) 0.0087(8) 0.0005(8) -0.0007(8)
O11 0.0308(10) 0.0262(9) 0.0157(9) 0.0095(7) -0.0027(7) 0.0010(8)
C11 0.0170(12) 0.0253(13) 0.0171(12) 0.0096(10) 0.0033(10) -0.0008(10)
C12 0.0210(13) 0.0251(13) 0.0234(13) 0.0118(11) 0.0044(10) 0.0040(10)
C13 0.0176(12) 0.0238(13) 0.0220(13) 0.0079(10) 0.0069(10) 0.0023(10)
S13 0.0401(4) 0.0281(4) 0.0256(3) 0.0083(3) 0.0131(3) 0.0120(3)
C13B 0.0520(19) 0.0324(16) 0.0346(16) 0.0145(13) 0.0168(14) 0.0183(14)
C13A 0.0191(12) 0.0256(13) 0.0171(12) 0.0082(10) 0.0067(10) 0.0009(10)
C14 0.0221(13) 0.0316(14) 0.0188(13) 0.0085(11) 0.0067(10) 0.0021(11)
C15 0.0228(13) 0.0391(16) 0.0174(13) 0.0138(12) 0.0028(10) 0.0023(12)
C16 0.0218(13) 0.0372(15) 0.0272(14) 0.0206(12) 0.0062(11) 0.0066(11)
C16A 0.0147(12) 0.0278(13) 0.0211(12) 0.0121(11) 0.0052(10) 0.0024(10)
C17 0.0184(12) 0.0298(14) 0.0312(14) 0.0183(12) 0.0080(11) 0.0056(11)
S17 0.0322(4) 0.0382(4) 0.0439(4) 0.0252(3) 0.0130(3) 0.0161(3)
C17B 0.053(2) 0.0326(16) 0.060(2) 0.0228(16) 0.0225(17) 0.0212(15)
C18 0.0231(13) 0.0224(13) 0.0281(14) 0.0102(11) 0.0074(11) 0.0030(11)
C19 0.0203(13) 0.0249(13) 0.0194(13) 0.0088(10) 0.0030(10) -0.0009(10)
C19A 0.0176(12) 0.0220(12) 0.0176(12) 0.0095(10) 0.0042(10) 0.0009(10)
C19B 0.0147(11) 0.0257(13) 0.0163(12) 0.0102(10) 0.0041(9) 0.0016(10)
O19 0.0360(11) 0.0230(9) 0.0164(9) 0.0041(7) -0.0003(8) 0.0003(8)
B2 0.0305(16) 0.0215(14) 0.0161(14) 0.0022(11) 0.0063(12) 0.0069(12)
O21 0.0269(10) 0.0255(9) 0.0174(9) 0.0032(7) 0.0081(7) 0.0048(8)
C21 0.0271(13) 0.0198(12) 0.0186(12) 0.0060(10) 0.0074(10) 0.0089(10)
C22 0.0231(13) 0.0230(13) 0.0230(13) 0.0079(10) 0.0099(11) 0.0064(10)
C23 0.0237(13) 0.0222(12) 0.0219(13) 0.0058(10) 0.0048(10) 0.0079(10)
S23 0.0254(4) 0.0349(4) 0.0233(3) 0.0020(3) 0.0023(3) 0.0032(3)
C23B 0.0263(16) 0.0463(19) 0.0365(17) -0.0009(14) 0.0071(13) -0.0012(14)
C23A 0.0277(13) 0.0228(13) 0.0205(12) 0.0070(10) 0.0077(10) 0.0095(11)
C24 0.0344(15) 0.0337(15) 0.0188(13) 0.0065(11) 0.0056(11) 0.0122(12)
C25 0.0416(17) 0.0445(17) 0.0194(13) 0.0114(12) 0.0124(12) 0.0177(14)
C26 0.0354(15) 0.0380(16) 0.0266(14) 0.0142(12) 0.0165(12) 0.0162(13)
C26A 0.0267(13) 0.0260(13) 0.0231(13) 0.0107(11) 0.0092(11) 0.0097(11)
C27 0.0278(14) 0.0269(13) 0.0307(14) 0.0146(11) 0.0128(11) 0.0123(11)
S27 0.0306(4) 0.0423(4) 0.0395(4) 0.0179(3) 0.0187(3) 0.0119(3)
C27B 0.0300(17) 0.057(2) 0.052(2) 0.0196(17) 0.0165(15) 0.0091(15)
C28 0.0227(13) 0.0223(13) 0.0272(13) 0.0080(11) 0.0074(11) 0.0052(10)
C29 0.0269(13) 0.0218(12) 0.0203(12) 0.0068(10) 0.0072(10) 0.0092(11)
C29A 0.0246(13) 0.0194(12) 0.0177(12) 0.0069(10) 0.0067(10) 0.0078(10)
C29B 0.0249(13) 0.0220(12) 0.0218(12) 0.0090(10) 0.0084(10) 0.0094(10)
O29 0.0268(10) 0.0245(9) 0.0185(9) 0.0002(7) 0.0059(7) 0.0037(8)
O31 0.0306(10) 0.0253(9) 0.0145(8) 0.0063(7) 0.0044(7) 0.0086(8)
C31 0.0198(12) 0.0235(12) 0.0165(12) 0.0076(10) 0.0074(10) 0.0056(10)
C32 0.0225(13) 0.0293(13) 0.0210(12) 0.0143(11) 0.0059(10) 0.0105(11)
C33 0.0204(12) 0.0249(13) 0.0278(13) 0.0149(11) 0.0111(10) 0.0104(10)
C33A 0.0160(12) 0.0214(12) 0.0216(12) 0.0090(10) 0.0048(10) 0.0059(10)
S33 0.0393(4) 0.0292(4) 0.0377(4) 0.0178(3) 0.0120(3) 0.0192(3)
C33B 0.065(2) 0.0483(19) 0.050(2) 0.0331(17) 0.0164(17) 0.0316(18)
C34 0.0236(13) 0.0189(12) 0.0299(14) 0.0055(11) 0.0065(11) 0.0075(10)
C35 0.0269(14) 0.0226(13) 0.0222(13) 0.0004(11) 0.0031(11) 0.0052(11)
C36 0.0200(13) 0.0258(13) 0.0182(12) 0.0053(10) 0.0009(10) 0.0043(10)
C36A 0.0152(11) 0.0219(12) 0.0189(12) 0.0077(10) 0.0060(9) 0.0057(10)
C37 0.0163(12) 0.0270(13) 0.0187(12) 0.0126(10) 0.0060(9) 0.0081(10)
S37 0.0257(3) 0.0320(3) 0.0211(3) 0.0132(3) 0.0033(3) 0.0111(3)
C37B 0.0309(15) 0.0378(15) 0.0332(15) 0.0227(13) 0.0098(12) 0.0180(13)
C38 0.0226(13) 0.0225(12) 0.0213(12) 0.0107(10) 0.0078(10) 0.0106(10)
C39 0.0188(12) 0.0211(12) 0.0177(12) 0.0067(10) 0.0080(10) 0.0063(10)
C39A 0.0179(12) 0.0203(12) 0.0173(11) 0.0077(9) 0.0067(9) 0.0069(10)
C39B 0.0152(11) 0.0211(12) 0.0184(12) 0.0074(10) 0.0065(9) 0.0051(9)
O39 0.0348(10) 0.0208(9) 0.0182(9) 0.0043(7) 0.0070(8) 0.0115(8)
C1S 0.104(6) 0.159(8) 0.244(12) 0.127(8) 0.018(6) 0.056(6)
C2S 0.085(4) 0.088(5) 0.144(6) 0.053(4) -0.017(4) 0.026(4)
O3S 0.096(3) 0.072(3) 0.128(4) 0.054(3) -0.031(2) 0.015(2)
C4S 0.148(5) 0.052(3) 0.094(5) 0.024(3) 0.011(4) 0.046(4)
C5S 0.157(5) 0.060(3) 0.091(4) 0.031(3) 0.002(4) 0.060(4)
C6S 0.109(5) 0.042(3) 0.192(8) 0.022(4) -0.039(5) 0.026(3)
C7S 0.052(3) 0.070(3) 0.092(4) 0.052(3) 0.007(3) 0.025(2)
O8S 0.0522(17) 0.0425(15) 0.0413(15) 0.0171(12) 0.0001(12) 0.0231(13)
C9S 0.040(2) 0.049(2) 0.061(3) 0.003(2) 0.009(2) 0.0233(19)
C10S 0.083(4) 0.050(3) 0.185(7) 0.052(4) -0.019(4) 0.023(3)
C11S 0.086(5) 0.139(6) 0.107(5) 0.045(5) 0.065(4) 0.043(4)
C12S 0.057(3) 0.092(4) 0.094(4) 0.025(3) 0.029(3) 0.031(3)
O13S 0.0452(19) 0.081(2) 0.059(2) 0.0072(17) 0.0093(15) 0.0242(17)
C14S 0.062(3) 0.076(3) 0.054(3) 0.008(3) -0.009(2) 0.024(3)
C15S 0.050(3) 0.073(3) 0.070(3) 0.014(3) -0.011(2) 0.017(2)
B3 0.0190(13) 0.0194(13) 0.0181(13) 0.0087(11) 0.0063(11) 0.0068(11)
C1C 0.0199(12) 0.0181(11) 0.0132(11) 0.0049(9) 0.0052(9) 0.0036(9)
C2C 0.0207(12) 0.0218(12) 0.0162(11) 0.0071(10) 0.0065(10) 0.0075(10)
C3C 0.0245(13) 0.0189(12) 0.0143(11) 0.0060(9) 0.0072(10) 0.0037(10)
F1C 0.0515(11) 0.0317(9) 0.0473(10) 0.0237(8) 0.0300(9) 0.0227(8)
F2C 0.0786(14) 0.0354(9) 0.0273(9) 0.0200(8) 0.0127(9) 0.0163(9)
F3C 0.0278(9) 0.0304(9) 0.0837(14) 0.0335(9) 0.0180(9) 0.0050(7)
C4C 0.0187(12) 0.0217(12) 0.0161(12) 0.0068(10) 0.0056(10) 0.0027(10)
C5C 0.0179(12) 0.0211(12) 0.0177(12) 0.0050(10) 0.0052(10) 0.0044(10)
F4C 0.0226(9) 0.0494(11) 0.0771(13) 0.0359(10) 0.0207(9) 0.0146(8)
F5C 0.0332(9) 0.0287(9) 0.0636(12) 0.0050(8) 0.0071(8) 0.0159(8)
F6C 0.0473(11) 0.0732(13) 0.0407(10) 0.0303(10) 0.0080(8) 0.0354(10)
C6C 0.0212(12) 0.0163(11) 0.0170(12) 0.0060(9) 0.0050(10) 0.0034(9)
C7C 0.0259(13) 0.0252(13) 0.0244(13) 0.0117(11) 0.0114(11) 0.0078(11)
C8C 0.0214(13) 0.0248(13) 0.0330(15) 0.0109(11) 0.0094(11) 0.0051(11)
C9C 0.0171(12) 0.0214(12) 0.0146(11) 0.0068(9) 0.0003(9) 0.0039(10)
C10C 0.0185(12) 0.0232(12) 0.0183(12) 0.0070(10) 0.0041(10) 0.0041(10)
C11C 0.0221(13) 0.0221(12) 0.0199(12) 0.0036(10) 0.0031(10) 0.0056(10)
C12C 0.0256(13) 0.0174(12) 0.0217(13) 0.0054(10) 0.0027(10) 0.0049(10)
C13C 0.0177(12) 0.0215(12) 0.0149(11) 0.0067(10) -0.0002(9) 0.0021(10)
C14C 0.0177(12) 0.0219(12) 0.0157(11) 0.0063(10) 0.0031(9) 0.0054(10)
C15C 0.0324(16) 0.0270(14) 0.0349(16) 0.0053(12) 0.0113(13) 0.0087(12)
F7C 0.0385(10) 0.0415(10) 0.0479(11) 0.0060(8) 0.0227(8) 0.0145(8)
F8C 0.0549(13) 0.1048(19) 0.0417(12) -0.0376(12) -0.0042(10) 0.0393(13)
F9C 0.143(2) 0.0671(15) 0.140(2) 0.0699(16) 0.110(2) 0.0802(17)
C16C 0.0267(14) 0.0224(13) 0.0206(13) 0.0085(10) 0.0035(10) 0.0028(11)
F10C 0.0401(9) 0.0229(8) 0.0333(9) 0.0120(7) 0.0093(7) -0.0016(7)
F11C 0.0479(11) 0.0423(10) 0.0194(8) 0.0099(7) 0.0084(7) -0.0050(8)
F12C 0.0305(9) 0.0567(11) 0.0704(13) 0.0451(10) 0.0264(9) 0.0173(8)
C17C 0.0134(11) 0.0192(11) 0.0211(12) 0.0091(10) 0.0050(9) 0.0012(9)
C18C 0.0245(13) 0.0217(12) 0.0263(13) 0.0133(11) 0.0117(11) 0.0072(10)
C19C 0.0311(14) 0.0172(12) 0.0372(15) 0.0110(11) 0.0213(12) 0.0072(11)
C20C 0.0282(14) 0.0239(13) 0.0235(13) 0.0051(11) 0.0138(11) 0.0027(11)
C21C 0.0188(12) 0.0258(13) 0.0198(12) 0.0089(10) 0.0071(10) 0.0019(10)
C22C 0.0165(12) 0.0196(12) 0.0223(12) 0.0083(10) 0.0064(10) 0.0024(10)
C23C 0.036(3) 0.018(3) 0.044(4) 0.007(3) 0.021(3) 0.007(3)
F13C 0.041(3) 0.026(3) 0.038(3) 0.018(2) 0.014(2) 0.011(2)
F14C 0.130(7) 0.048(2) 0.048(2) 0.0128(19) 0.037(3) 0.053(3)
F15C 0.041(3) 0.049(4) 0.173(9) 0.063(5) 0.060(4) 0.029(3)
C23D 0.045(7) 0.015(4) 0.030(5) 0.007(4) 0.023(5) 0.007(4)
F13D 0.084(7) 0.050(7) 0.141(10) 0.070(7) 0.086(7) 0.042(6)
F14D 0.156(14) 0.066(7) 0.062(6) 0.044(5) 0.081(8) 0.087(9)
F15D 0.045(3) 0.042(4) 0.100(8) 0.021(5) 0.015(4) 0.031(3)
C24C 0.0292(15) 0.0402(16) 0.0207(13) 0.0130(12) 0.0074(11) 0.0090(12)
F16C 0.0276(9) 0.0622(11) 0.0216(8) 0.0148(8) 0.0001(7) 0.0047(8)
F17C 0.0294(9) 0.0699(12) 0.0355(9) 0.0351(9) 0.0150(7) 0.0114(8)
F18C 0.0613(12) 0.0502(11) 0.0345(10) 0.0288(9) 0.0166(9) 0.0260(9)
C25C 0.0219(12) 0.0207(12) 0.0221(12) 0.0108(10) 0.0068(10) 0.0062(10)
C26C 0.0245(13) 0.0339(14) 0.0234(13) 0.0140(12) 0.0063(11) 0.0084(11)
C27C 0.0385(17) 0.0473(18) 0.0274(15) 0.0217(13) 0.0074(12) 0.0159(14)
C28C 0.0332(16) 0.0519(19) 0.0375(17) 0.0229(15) 0.0003(13) 0.0169(15)
C29C 0.0246(14) 0.0416(16) 0.0390(16) 0.0184(14) 0.0072(12) 0.0146(12)
C30C 0.0244(13) 0.0319(14) 0.0277(14) 0.0160(12) 0.0084(11) 0.0108(11)
C31C 0.038(4) 0.092(5) 0.035(4) 0.039(4) 0.007(3) 0.028(4)
F19C 0.036(2) 0.137(7) 0.045(3) 0.062(4) 0.018(2) 0.032(3)
F20C 0.142(8) 0.144(6) 0.109(6) 0.113(5) 0.083(6) 0.093(6)
F21C 0.056(3) 0.148(6) 0.026(2) 0.033(3) 0.0039(17) 0.016(3)
C31D 0.041(7) 0.078(6) 0.032(5) 0.028(5) -0.004(4) 0.010(5)
F19D 0.090(8) 0.100(7) 0.066(7) 0.051(5) 0.052(6) 0.034(6)
F20D 0.155(11) 0.078(4) 0.067(5) 0.051(4) 0.047(5) 0.003(5)
F21D 0.069(6) 0.226(15) 0.052(6) 0.091(8) 0.019(4) 0.064(8)
C32C 0.030(5) 0.038(5) 0.054(6) 0.018(4) 0.006(4) 0.012(5)
F22C 0.041(6) 0.056(5) 0.126(9) 0.036(6) 0.022(9) 0.031(5)
F23C 0.028(3) 0.051(4) 0.051(3) 0.022(3) 0.001(3) 0.002(3)
F24C 0.035(5) 0.117(11) 0.049(4) 0.035(6) 0.021(4) 0.035(9)
C32D 0.030(7) 0.047(8) 0.052(8) 0.021(6) 0.005(6) 0.020(7)
F22D 0.035(5) 0.091(8) 0.040(4) 0.036(4) 0.017(4) 0.041(5)
F23D 0.038(7) 0.060(9) 0.038(5) 0.013(5) 0.003(5) 0.033(7)
F24D 0.029(6) 0.045(5) 0.178(18) 0.042(7) 0.033(9) 0.014(4)
C32E 0.026(6) 0.054(8) 0.058(9) 0.027(6) 0.001(5) 0.025(7)
F22E 0.040(8) 0.072(6) 0.126(14) 0.014(8) 0.021(10) 0.036(5)
F23E 0.021(4) 0.112(14) 0.059(6) 0.040(8) -0.003(4) 0.014(8)
F24E 0.024(6) 0.074(7) 0.066(9) 0.036(7) 0.021(7) 0.020(7)
B4 0.0197(14) 0.0199(13) 0.0211(14) 0.0101(11) 0.0087(11) 0.0077(11)
C1F 0.0231(13) 0.0227(12) 0.0177(12) 0.0086(10) 0.0090(10) 0.0104(10)
C2F 0.0250(13) 0.0239(12) 0.0168(12) 0.0074(10) 0.0064(10) 0.0107(11)
C3F 0.0349(15) 0.0250(13) 0.0184(12) 0.0081(10) 0.0066(11) 0.0151(12)
C4F 0.0305(15) 0.0364(15) 0.0287(15) 0.0143(12) 0.0046(12) 0.0188(13)
C5F 0.0203(13) 0.0373(16) 0.0391(16) 0.0191(13) 0.0070(12) 0.0118(12)
C6F 0.0240(14) 0.0299(14) 0.0344(15) 0.0180(12) 0.0106(11) 0.0118(11)
C7F 0.0450(18) 0.0281(14) 0.0274(15) 0.0108(12) 0.0017(13) 0.0162(13)
F1F 0.0452(10) 0.0268(8) 0.0469(10) 0.0175(8) 0.0008(8) 0.0103(8)
F2F 0.0928(16) 0.0443(11) 0.0339(10) 0.0254(9) 0.0108(10) 0.0166(11)
F3F 0.0548(12) 0.0402(10) 0.0759(14) 0.0250(10) 0.0078(10) 0.0296(10)
C8F 0.0277(17) 0.061(2) 0.073(3) 0.039(2) 0.0093(17) 0.0206(16)
F4F 0.0389(13) 0.099(2) 0.0685(17) -0.0091(14) 0.0005(11) -0.0017(12)
F5F 0.0252(10) 0.0826(16) 0.0847(16) 0.0280(13) 0.0133(10) 0.0239(10)
F6F 0.0236(11) 0.123(2) 0.260(4) 0.149(3) 0.0076(17) 0.0028(13)
C9F 0.0133(11) 0.0196(12) 0.0233(12) 0.0102(10) 0.0071(10) 0.0025(9)
C10F 0.0144(11) 0.0211(12) 0.0250(13) 0.0119(10) 0.0087(10) 0.0061(9)
C11F 0.0162(12) 0.0193(12) 0.0239(13) 0.0094(10) 0.0086(10) 0.0030(10)
C12F 0.0218(13) 0.0286(13) 0.0206(13) 0.0104(11) 0.0057(10) 0.0058(11)
C13F 0.0220(13) 0.0259(13) 0.0246(13) 0.0124(11) 0.0060(11) 0.0075(11)
C14F 0.0213(13) 0.0217(12) 0.0246(13) 0.0097(10) 0.0070(10) 0.0074(10)
C15F 0.0230(13) 0.0227(13) 0.0255(13) 0.0094(11) 0.0102(11) 0.0062(11)
F7F 0.0609(12) 0.0353(9) 0.0330(9) 0.0138(7) 0.0163(8) 0.0308(9)
F8F 0.0266(8) 0.0237(8) 0.0400(9) 0.0004(7) 0.0085(7) 0.0013(7)
F9F 0.0395(9) 0.0332(9) 0.0398(9) 0.0140(7) 0.0280(8) 0.0125(7)
C16F 0.0403(17) 0.0368(16) 0.0297(15) 0.0150(13) 0.0063(13) 0.0187(14)
F10F 0.0536(13) 0.1065(18) 0.0765(15) 0.0602(14) 0.0264(11) 0.0558(13)
F11F 0.124(2) 0.0803(16) 0.0279(10) 0.0021(10) -0.0159(11) 0.0730(16)
F12F 0.0624(13) 0.0528(12) 0.0780(15) 0.0448(11) 0.0042(11) 0.0227(10)
C17F 0.0201(12) 0.0225(12) 0.0189(12) 0.0109(10) 0.0054(10) 0.0084(10)
C18F 0.0229(13) 0.0228(13) 0.0229(13) 0.0093(10) 0.0068(10) 0.0074(10)
C19F 0.0310(15) 0.0233(13) 0.0298(14) 0.0145(11) 0.0069(12) 0.0057(11)
C20F 0.0402(16) 0.0191(13) 0.0281(14) 0.0082(11) 0.0055(12) 0.0078(12)
C21F 0.0407(16) 0.0225(13) 0.0198(13) 0.0074(11) 0.0075(12) 0.0128(12)
C22F 0.0293(14) 0.0241(13) 0.0210(13) 0.0116(11) 0.0089(11) 0.0116(11)
C23F 0.048(2) 0.0301(16) 0.0447(19) 0.0172(14) 0.0180(16) 0.0038(14)
F13F 0.0324(13) 0.211(4) 0.159(3) 0.151(3) 0.0265(15) 0.0141(17)
F14F 0.0680(14) 0.0579(12) 0.0599(13) 0.0347(11) 0.0378(11) 0.0144(11)
F15F 0.205(3) 0.0270(11) 0.144(3) 0.0335(14) 0.134(3) 0.0188(16)
C24F 0.047(7) 0.023(6) 0.028(7) 0.009(5) 0.017(5) 0.016(4)
F16F 0.186(13) 0.069(5) 0.048(6) 0.045(5) 0.071(7) 0.096(7)
F17F 0.034(3) 0.058(9) 0.023(3) -0.008(5) 0.006(2) 0.000(4)
F18F 0.023(2) 0.038(3) 0.034(4) -0.001(3) 0.010(2) 0.009(2)
C24G 0.045(9) 0.028(10) 0.028(12) 0.006(9) 0.021(10) 0.016(9)
F16G 0.102(12) 0.015(6) 0.048(11) 0.004(6) 0.043(9) 0.014(7)
F17G 0.116(19) 0.052(11) 0.040(9) 0.026(9) 0.043(11) 0.036(11)
F18G 0.051(8) 0.106(18) 0.049(11) -0.001(10) 0.016(8) 0.051(9)
C24H 0.064(11) 0.028(9) 0.028(9) 0.014(7) 0.002(7) 0.009(7)
F16H 0.049(7) 0.041(12) 0.042(10) -0.022(6) 0.001(7) 0.012(5)
F17H 0.099(14) 0.045(5) 0.039(9) 0.003(5) 0.047(10) 0.013(8)
F18H 0.081(7) 0.101(10) 0.031(6) 0.026(5) 0.027(5) 0.071(7)
C25F 0.0260(13) 0.0188(12) 0.0316(14) 0.0140(11) 0.0139(11) 0.0119(10)
C26F 0.0313(14) 0.0247(13) 0.0336(15) 0.0158(12) 0.0169(12) 0.0131(11)
C27F 0.0443(17) 0.0336(15) 0.0414(16) 0.0223(13) 0.0283(14) 0.0196(13)
C28F 0.0324(16) 0.0306(15) 0.0561(18) 0.0197(14) 0.0270(14) 0.0116(13)
C29F 0.0261(14) 0.0255(14) 0.0462(17) 0.0158(13) 0.0181(12) 0.0101(11)
C30F 0.0243(13) 0.0241(13) 0.0339(15) 0.0151(11) 0.0127(11) 0.0098(11)
C31F 0.050(6) 0.054(5) 0.053(4) 0.036(4) 0.031(4) 0.023(4)
F19F 0.078(4) 0.106(6) 0.041(4) 0.049(4) 0.034(3) 0.053(5)
F20F 0.090(6) 0.060(3) 0.027(3) 0.010(3) 0.012(4) 0.035(4)
F21F 0.070(4) 0.094(6) 0.063(4) 0.050(4) 0.045(3) 0.010(4)
C31G 0.053(9) 0.051(8) 0.032(6) 0.005(8) 0.032(5) 0.007(7)
F19G 0.059(6) 0.105(14) 0.028(5) 0.023(8) 0.024(4) 0.007(6)
F20G 0.141(15) 0.091(10) 0.037(8) 0.034(8) 0.053(10) 0.079(11)
F21G 0.072(9) 0.067(6) 0.053(8) 0.045(6) 0.001(7) 0.005(6)
C31H 0.074(12) 0.058(12) 0.050(7) 0.044(9) 0.028(8) 0.017(11)
F19H 0.072(14) 0.095(12) 0.043(8) 0.046(8) 0.000(11) 0.004(13)
F20H 0.071(10) 0.080(16) 0.049(11) 0.024(11) 0.040(9) 0.004(10)
F21H 0.13(2) 0.105(13) 0.128(16) 0.104(14) -0.005(18) 0.011(14)
C32F 0.0224(14) 0.0303(15) 0.062(2) 0.0151(15) 0.0149(14) 0.0055(12)
F22F 0.0355(10) 0.0461(11) 0.0767(15) 0.0226(10) 0.0034(10) 0.0138(9)
F23F 0.0395(11) 0.0594(13) 0.0790(15) 0.0343(12) 0.0199(10) -0.0077(10)
F24F 0.0360(10) 0.0515(12) 0.0508(12) 0.0057(9) 0.0054(9) 0.0112(9)

loop_
_atom_type_symbol
_atom_type_description
_atom_type_scat_dispersion_real
_atom_type_scat_dispersion_imag
_atom_type_scat_source
C C 0.0033 0.0016 'International Tables Vol C Tables 4.2.6.8 and 6.1.1.4'
H H 0.0000 0.0000 'International Tables Vol C Tables 4.2.6.8 and 6.1.1.4'
B B 0.0013 0.0007 'International Tables Vol C Tables 4.2.6.8 and 6.1.1.4'
O O 0.0106 0.0060 'International Tables Vol C Tables 4.2.6.8 and 6.1.1.4'
F F 0.0171 0.0103 'International Tables Vol C Tables 4.2.6.8 and 6.1.1.4'
S S 0.1246 0.1234 'International Tables Vol C Tables 4.2.6.8 and 6.1.1.4'

loop_
_geom_angle_atom_site_label_1
_geom_angle_atom_site_label_2
_geom_angle_atom_site_label_3
_geom_angle
O11 B1 O9 108.7(2)
O11 B1 O19 114.4(2)
O9 B1 O19 106.8(2)
O11 B1 O1 107.1(2)
O9 B1 O1 112.3(2)
O19 B1 O1 107.7(2)
C1 O1 B1 120.4(2)
O1 C1 C9A 120.2(2)
O1 C1 C2 118.6(2)
C9A C1 C2 121.2(2)
C3 C2 C1 120.0(2)
C3 C2 H2 120.0
C1 C2 H2 120.0
C2 C3 C3A 120.5(2)
C2 C3 S3 122.9(2)
C3A C3 S3 116.65(18)
C3 S3 C3B 103.47(13)
S3 C3B H3A 109.5
S3 C3B H3B 109.5
H3A C3B H3B 109.5
S3 C3B H3C 109.5
H3A C3B H3C 109.5
H3B C3B H3C 109.5
C4 C3A C9B 118.6(2)
C4 C3A C3 123.0(2)
C9B C3A C3 118.5(2)
C5 C4 C3A 121.0(3)
C5 C4 H4 119.5
C3A C4 H4 119.5
C4 C5 C6 120.6(2)
C4 C5 H5 119.7
C6 C5 H5 119.7
C5 C6 C6A 121.2(3)
C5 C6 H6 119.4
C6A C6 H6 119.4
C6 C6A C9B 118.2(2)
C6 C6A C7 123.6(2)
C9B C6A C7 118.2(2)
C8 C7 C6A 120.9(2)
C8 C7 S7 122.8(2)
C6A C7 S7 116.2(2)
C7 S7 C7B 104.29(15)
S7 C7B H7A 109.5
S7 C7B H7B 109.5
H7A C7B H7B 109.5
S7 C7B H7C 109.5
H7A C7B H7C 109.5
H7B C7B H7C 109.5
C7 C8 C9 120.2(2)
C7 C8 H8 119.9
C9 C8 H8 119.9
O9 C9 C8 118.6(2)
O9 C9 C9A 120.8(2)
C8 C9 C9A 120.6(2)
C1 C9A C9 119.6(2)
C1 C9A C9B 120.1(2)
C9 C9A C9B 120.2(2)
C9A C9B C6A 119.8(2)
C9A C9B C3A 119.8(2)
C6A C9B C3A 120.5(2)
C9 O9 B1 120.0(2)
C11 O11 B1 122.1(2)
O11 C11 C12 118.1(2)
O11 C11 C19A 120.6(2)
C12 C11 C19A 121.3(2)
C13 C12 C11 120.2(2)
C13 C12 H12 119.9
C11 C12 H12 119.9
C12 C13 C13A 120.5(2)
C12 C13 S13 122.3(2)
C13A C13 S13 117.19(18)
C13 S13 C13B 103.03(13)
S13 C13B H13A 109.5
S13 C13B H13B 109.5
H13A C13B H13B 109.5
S13 C13B H13C 109.5
H13A C13B H13C 109.5
H13B C13B H13C 109.5
C14 C13A C19B 118.6(2)
C14 C13A C13 123.1(2)
C19B C13A C13 118.3(2)
C15 C14 C13A 120.8(3)
C15 C14 H14 119.6
C13A C14 H14 119.6
C14 C15 C16 121.3(2)
C14 C15 H15 119.3
C16 C15 H15 119.3
C15 C16 C16A 120.3(3)
C15 C16 H16 119.9
C16A C16 H16 119.9
C16 C16A C19B 118.6(2)
C16 C16A C17 122.9(2)
C19B C16A C17 118.4(2)
C18 C17 C16A 120.5(2)
C18 C17 S17 123.2(2)
C16A C17 S17 116.29(19)
C17 S17 C17B 103.25(15)
S17 C17B H17A 109.5
S17 C17B H17B 109.5
H17A C17B H17B 109.5
S17 C17B H17C 109.5
H17A C17B H17C 109.5
H17B C17B H17C 109.5
C17 C18 C19 120.2(2)
C17 C18 H18 119.9
C19 C18 H18 119.9
O19 C19 C19A 120.3(2)
O19 C19 C18 118.7(2)
C19A C19 C18 121.0(2)
C19 C19A C11 120.1(2)
C19 C19A C19B 120.0(2)
C11 C19A C19B 119.8(2)
C19A C19B C16A 119.8(2)
C19A C19B C13A 119.9(2)
C16A C19B C13A 120.2(2)
C19 O19 B1 122.3(2)
O39 B2 O21 108.4(2)
O39 B2 O29 106.7(2)
O21 B2 O29 113.0(2)
O39 B2 O31 113.5(2)
O21 B2 O31 107.1(2)
O29 B2 O31 108.2(2)
C21 O21 B2 120.2(2)
O21 C21 C22 118.3(2)
O21 C21 C29A 120.3(2)
C22 C21 C29A 121.4(2)
C23 C22 C21 119.7(2)
C23 C22 H22 120.2
C21 C22 H22 120.2
C22 C23 C23A 120.9(2)
C22 C23 S23 122.9(2)
C23A C23 S23 116.21(19)
C23 S23 C23B 103.58(13)
S23 C23B H23A 109.5
S23 C23B H23B 109.5
H23A C23B H23B 109.5
S23 C23B H23C 109.5
H23A C23B H23C 109.5
H23B C23B H23C 109.5
C24 C23A C29B 118.9(2)
C24 C23A C23 122.9(2)
C29B C23A C23 118.2(2)
C25 C24 C23A 120.6(3)
C25 C24 H24 119.7
C23A C24 H24 119.7
C24 C25 C26 120.8(3)
C24 C25 H25 119.6
C26 C25 H25 119.6
C25 C26 C26A 120.8(3)
C25 C26 H26 119.6
C26A C26 H26 119.6
C26 C26A C29B 118.6(2)
C26 C26A C27 123.2(2)
C29B C26A C27 118.2(2)
C28 C27 C26A 120.7(2)
C28 C27 S27 122.3(2)
C26A C27 S27 116.92(19)
C27 S27 C27B 103.51(14)
S27 C27B H27A 109.5
S27 C27B H27B 109.5
H27A C27B H27B 109.5
S27 C27B H27C 109.5
H27A C27B H27C 109.5
H27B C27B H27C 109.5
C27 C28 C29 120.3(2)
C27 C28 H28 119.9
C29 C28 H28 119.9
O29 C29 C29A 120.1(2)
O29 C29 C28 118.8(2)
C29A C29 C28 121.1(2)
C21 C29A C29 120.4(2)
C21 C29A C29B 119.8(2)
C29 C29A C29B 119.8(2)
C23A C29B C29A 119.8(2)
C23A C29B C26A 120.3(2)
C29A C29B C26A 119.9(2)
C29 O29 B2 120.9(2)
C31 O31 B2 120.7(2)
O31 C31 C39A 120.4(2)
O31 C31 C32 119.1(2)
C39A C31 C32 120.5(2)
C33 C32 C31 120.4(2)
C33 C32 H32 119.8
C31 C32 H32 119.8
C32 C33 C33A 120.9(2)
C32 C33 S33 122.7(2)
C33A C33 S33 116.46(18)
C34 C33A C39B 118.7(2)
C34 C33A C33 123.2(2)
C39B C33A C33 118.1(2)
C33 S33 C33B 103.47(14)
S33 C33B H33A 109.5
S33 C33B H33B 109.5
H33A C33B H33B 109.5
S33 C33B H33C 109.5
H33A C33B H33C 109.5
H33B C33B H33C 109.5
C35 C34 C33A 120.7(2)
C35 C34 H34 119.6
C33A C34 H34 119.6
C36 C35 C34 120.7(2)
C36 C35 H35 119.7
C34 C35 H35 119.7
C35 C36 C36A 121.1(2)
C35 C36 H36 119.5
C36A C36 H36 119.5
C36 C36A C39B 118.5(2)
C36 C36A C37 123.3(2)
C39B C36A C37 118.3(2)
C38 C37 C36A 121.0(2)
C38 C37 S37 122.15(19)
C36A C37 S37 116.88(18)
C37 S37 C37B 102.69(12)
S37 C37B H37A 109.5
S37 C37B H37B 109.5
H37A C37B H37B 109.5
S37 C37B H37C 109.5
H37A C37B H37C 109.5
H37B C37B H37C 109.5
C37 C38 C39 120.0(2)
C37 C38 H38 120.0
C39 C38 H38 120.0
O39 C39 C38 118.1(2)
O39 C39 C39A 121.1(2)
C38 C39 C39A 120.8(2)
C31 C39A C39 119.6(2)
C31 C39A C39B 120.1(2)
C39 C39A C39B 120.2(2)
C39A C39B C36A 119.7(2)
C39A C39B C33A 120.0(2)
C36A C39B C33A 120.3(2)
C39 O39 B2 120.1(2)
C2S C1S H1A 109.5
C2S C1S H1B 109.5
H1A C1S H1B 109.5
C2S C1S H1C 109.5
H1A C1S H1C 109.5
H1B C1S H1C 109.5
O3S C2S C1S 105.8(6)
O3S C2S H2A 110.6
C1S C2S H2A 110.6
O3S C2S H2B 110.6
C1S C2S H2B 110.6
H2A C2S H2B 108.7
C4S O3S C2S 110.2(5)
O3S C4S C5S 110.2(5)
O3S C4S H4A 109.6
C5S C4S H4A 109.6
O3S C4S H4B 109.6
C5S C4S H4B 109.6
H4A C4S H4B 108.1
C4S C5S H5A 109.5
C4S C5S H5B 109.5
H5A C5S H5B 109.5
C4S C5S H5C 109.5
H5A C5S H5C 109.5
H5B C5S H5C 109.5
C7S C6S H6A 109.5
C7S C6S H6B 109.5
H6A C6S H6B 109.5
C7S C6S H6C 109.5
H6A C6S H6C 109.5
H6B C6S H6C 109.5
O8S C7S C6S 108.4(5)
O8S C7S H7D 110.0
C6S C7S H7D 110.0
O8S C7S H7E 110.0
C6S C7S H7E 110.0
H7D C7S H7E 108.4
C7S O8S C9S 111.4(3)
O8S C9S C10S 108.4(4)
O8S C9S H9A 110.0
C10S C9S H9A 110.0
O8S C9S H9B 110.0
C10S C9S H9B 110.0
H9A C9S H9B 108.4
C9S C10S H10A 109.5
C9S C10S H10B 109.5
H10A C10S H10B 109.5
C9S C10S H10D 109.5
H10A C10S H10D 109.5
H10B C10S H10D 109.5
C12S C11S H11A 109.5
C12S C11S H11B 109.5
H11A C11S H11B 109.5
C12S C11S H11C 109.5
H11A C11S H11C 109.5
H11B C11S H11C 109.5
O13S C12S C11S 109.2(5)
O13S C12S H12A 109.8
C11S C12S H12A 109.8
O13S C12S H12B 109.8
C11S C12S H12B 109.8
H12A C12S H12B 108.3
C14S O13S C12S 111.2(4)
O13S C14S C15S 108.4(4)
O13S C14S H14A 110.0
C15S C14S H14A 110.0
O13S C14S H14B 110.0
C15S C14S H14B 110.0
H14A C14S H14B 108.4
C14S C15S H15A 109.5
C14S C15S H15B 109.5
H15A C15S H15B 109.5
C14S C15S H15C 109.5
H15A C15S H15C 109.5
H15B C15S H15C 109.5
C1C B3 C9C 115.6(2)
C1C B3 C17C 104.72(18)
C9C B3 C17C 110.38(19)
C1C B3 C25C 110.69(19)
C9C B3 C25C 104.43(19)
C17C B3 C25C 111.2(2)
C6C C1C C2C 115.3(2)
C6C C1C B3 124.9(2)
C2C C1C B3 119.6(2)
C3C C2C C1C 123.0(2)
C3C C2C H2C 118.5
C1C C2C H2C 118.5
C4C C3C C2C 120.3(2)
C4C C3C C7C 120.9(2)
C2C C3C C7C 118.8(2)
C5C C4C C3C 118.0(2)
C5C C4C H4C 121.0
C3C C4C H4C 121.0
C4C C5C C6C 121.1(2)
C4C C5C C8C 120.2(2)
C6C C5C C8C 118.7(2)
C5C C6C C1C 122.1(2)
C5C C6C H6D 118.9
C1C C6C H6D 118.9
F1C C7C F3C 106.1(2)
F1C C7C F2C 105.6(2)
F3C C7C F2C 106.2(2)
F1C C7C C3C 112.9(2)
F3C C7C C3C 113.2(2)
F2C C7C C3C 112.3(2)
F5C C8C F4C 108.1(2)
F5C C8C F6C 106.2(2)
F4C C8C F6C 105.4(2)
F5C C8C C5C 112.5(2)
F4C C8C C5C 112.6(2)
F6C C8C C5C 111.5(2)
C14C C9C C10C 115.5(2)
C14C C9C B3 119.3(2)
C10C C9C B3 125.1(2)
C11C C10C C9C 122.0(2)
C11C C10C H10C 119.0
C9C C10C H10C 119.0
C12C C11C C10C 121.1(2)
C12C C11C C15C 118.4(2)
C10C C11C C15C 120.5(2)
C13C C12C C11C 118.1(2)
C13C C12C H12C 120.9
C11C C12C H12C 120.9
C12C C13C C14C 120.4(2)
C12C C13C C16C 121.3(2)
C14C C13C C16C 118.3(2)
C13C C14C C9C 122.9(2)
C13C C14C H14C 118.5
C9C C14C H14C 118.5
F7C C15C F8C 105.7(3)
F7C C15C F9C 105.6(3)
F8C C15C F9C 105.8(3)
F7C C15C C11C 114.1(2)
F8C C15C C11C 112.3(2)
F9C C15C C11C 112.6(2)
F11C C16C F10C 106.0(2)
F11C C16C F12C 106.4(2)
F10C C16C F12C 106.2(2)
F11C C16C C13C 112.1(2)
F10C C16C C13C 113.1(2)
F12C C16C C13C 112.6(2)
C18C C17C C22C 115.8(2)
C18C C17C B3 121.6(2)
C22C C17C B3 122.6(2)
C19C C18C C17C 122.2(2)
C19C C18C H18C 118.9
C17C C18C H18C 118.9
C20C C19C C18C 120.8(2)
C20C C19C C23C 116.8(4)
C18C C19C C23C 122.3(4)
C20C C19C C23D 124.8(4)
C18C C19C C23D 113.4(5)
C23C C19C C23D 15.2(5)
C19C C20C C21C 118.5(2)
C19C C20C H20C 120.8
C21C C20C H20C 120.8
C20C C21C C22C 120.5(2)
C20C C21C C24C 118.5(2)
C22C C21C C24C 121.0(2)
C21C C22C C17C 122.1(2)
C21C C22C H22C 118.9
C17C C22C H22C 118.9
F15C C23C F13C 108.2(5)
F15C C23C F14C 106.6(5)
F13C C23C F14C 106.0(5)
F15C C23C C19C 109.7(5)
F13C C23C C19C 112.9(7)
F14C C23C C19C 113.0(5)
F14D C23D F15D 104.1(7)
F14D C23D F13D 103.6(7)
F15D C23D F13D 102.8(7)
F14D C23D C19C 113.6(7)
F15D C23D C19C 120.2(8)
F13D C23D C19C 110.7(11)
F18C C24C F17C 106.9(2)
F18C C24C F16C 106.6(2)
F17C C24C F16C 105.3(2)
F18C C24C C21C 113.5(2)
F17C C24C C21C 111.7(2)
F16C C24C C21C 112.4(2)
C30C C25C C26C 115.7(2)
C30C C25C B3 121.0(2)
C26C C25C B3 123.2(2)
C27C C26C C25C 121.9(3)
C27C C26C H26C 119.1
C25C C26C H26C 119.1
C28C C27C C26C 121.2(3)
C28C C27C C31C 115.4(4)
C26C C27C C31C 123.3(4)
C28C C27C C31D 124.7(5)
C26C C27C C31D 113.5(5)
C31C C27C C31D 13.6(5)
C29C C28C C27C 117.8(3)
C29C C28C H28C 121.1
C27C C28C H28C 121.1
C28C C29C C30C 121.2(3)
C28C C29C C32D 119.1(5)
C30C C29C C32D 119.1(5)
C28C C29C C32C 116.3(5)
C30C C29C C32C 122.4(5)
C32D C29C C32C 12.5(6)
C28C C29C C32E 124.9(6)
C30C C29C C32E 113.9(6)
C32D C29C C32E 7.9(8)
C32C C29C C32E 10.8(7)
C29C C30C C25C 122.2(3)
C29C C30C H30C 118.9
C25C C30C H30C 118.9
F20C C31C F21C 108.4(6)
F20C C31C F19C 108.1(6)
F21C C31C F19C 107.1(6)
F20C C31C C27C 109.0(5)
F21C C31C C27C 113.0(5)
F19C C31C C27C 111.1(7)
F21D C31D F20D 103.7(7)
F21D C31D F19D 103.1(7)
F20D C31D F19D 102.0(7)
F21D C31D C27C 113.0(8)
F20D C31D C27C 118.3(7)
F19D C31D C27C 115.0(12)
F22C C32C F23C 106.9(7)
F22C C32C F24C 106.8(8)
F23C C32C F24C 107.0(8)
F22C C32C C29C 108.8(7)
F23C C32C C29C 115.0(7)
F24C C32C C29C 112.0(15)
F23D C32D F24D 107.3(8)
F23D C32D F22D 107.2(8)
F24D C32D F22D 107.1(8)
F23D C32D C29C 113.9(11)
F24D C32D C29C 106.7(8)
F22D C32D C29C 114.3(10)
F23E C32E F24E 104.5(10)
F23E C32E F22E 104.3(9)
F24E C32E F22E 103.7(9)
F23E C32E C29C 111.7(9)
F24E C32E C29C 116(2)
F22E C32E C29C 115.3(10)
C9F B4 C17F 110.43(19)
C9F B4 C25F 106.8(2)
C17F B4 C25F 112.1(2)
C9F B4 C1F 111.23(19)
C17F B4 C1F 108.38(19)
C25F B4 C1F 107.89(19)
C6F C1F C2F 115.8(2)
C6F C1F B4 123.4(2)
C2F C1F B4 120.8(2)
C3F C2F C1F 122.2(2)
C3F C2F H2F 118.9
C1F C2F H2F 118.9
C4F C3F C2F 120.9(2)
C4F C3F C7F 118.6(2)
C2F C3F C7F 120.4(2)
C5F C4F C3F 118.0(2)
C5F C4F H4F 121.0
C3F C4F H4F 121.0
C4F C5F C6F 120.8(3)
C4F C5F C8F 118.5(3)
C6F C5F C8F 120.6(3)
C5F C6F C1F 122.2(2)
C5F C6F H6F 118.9
C1F C6F H6F 118.9
F2F C7F F1F 107.1(3)
F2F C7F F3F 105.6(2)
F1F C7F F3F 106.4(2)
F2F C7F C3F 112.1(2)
F1F C7F C3F 113.0(2)
F3F C7F C3F 112.2(3)
F6F C8F F5F 106.8(3)
F6F C8F F4F 106.4(4)
F5F C8F F4F 104.3(3)
F6F C8F C5F 114.2(3)
F5F C8F C5F 113.1(3)
F4F C8F C5F 111.3(3)
C14F C9F C10F 116.0(2)
C14F C9F B4 120.1(2)
C10F C9F B4 123.1(2)
C11F C10F C9F 121.5(2)
C11F C10F H10F 119.3
C9F C10F H10F 119.3
C12F C11F C10F 121.0(2)
C12F C11F C15F 118.0(2)
C10F C11F C15F 121.0(2)
C13F C12F C11F 118.4(2)
C13F C12F H12F 120.8
C11F C12F H12F 120.8
C12F C13F C14F 120.3(2)
C12F C13F C16F 120.7(2)
C14F C13F C16F 118.9(2)
C13F C14F C9F 122.8(2)
C13F C14F H14F 118.6
C9F C14F H14F 118.6
F7F C15F F9F 106.1(2)
F7F C15F F8F 106.6(2)
F9F C15F F8F 105.4(2)
F7F C15F C11F 113.9(2)
F9F C15F C11F 112.1(2)
F8F C15F C11F 112.2(2)
F11F C16F F12F 107.8(3)
F11F C16F F10F 106.7(3)
F12F C16F F10F 102.2(2)
F11F C16F C13F 114.4(2)
F12F C16F C13F 112.4(2)
F10F C16F C13F 112.5(2)
C22F C17F C18F 115.4(2)
C22F C17F B4 124.2(2)
C18F C17F B4 120.3(2)
C19F C18F C17F 122.7(2)
C19F C18F H18F 118.6
C17F C18F H18F 118.6
C20F C19F C18F 120.4(2)
C20F C19F C23F 119.3(2)
C18F C19F C23F 120.2(3)
C21F C20F C19F 118.5(2)
C21F C20F H20F 120.7
C19F C20F H20F 120.7
C20F C21F C22F 120.8(2)
C20F C21F C24G 113.8(6)
C22F C21F C24G 124.9(6)
C20F C21F C24H 116.9(5)
C22F C21F C24H 122.2(5)
C24G C21F C24H 9.2(8)
C20F C21F C24F 121.6(4)
C22F C21F C24F 117.5(4)
C24G C21F C24F 10.7(8)
C24H C21F C24F 4.9(7)
C17F C22F C21F 122.0(2)
C17F C22F H22F 119.0
C21F C22F H22F 119.0
F15F C23F F14F 104.7(3)
F15F C23F F13F 109.2(3)
F14F C23F F13F 103.4(3)
F15F C23F C19F 113.9(3)
F14F C23F C19F 113.3(3)
F13F C23F C19F 111.7(3)
F18F C24F F17F 105.0(7)
F18F C24F F16F 103.9(7)
F17F C24F F16F 103.6(7)
F18F C24F C21F 117.7(9)
F17F C24F C21F 111.3(11)
F16F C24F C21F 114.0(9)
F17G C24G F16G 108.2(9)
F17G C24G F18G 108.5(9)
F16G C24G F18G 108.1(9)
F17G C24G C21F 109.2(11)
F16G C24G C21F 116.3(15)
F18G C24G C21F 106.4(12)
F17H C24H F18H 110.0(9)
F17H C24H F16H 102.9(11)
F18H C24H F16H 109.8(9)
F17H C24H C21F 111.2(11)
F18H C24H C21F 110.5(11)
F16H C24H C21F 112.3(14)
C26F C25F C30F 115.9(2)
C26F C25F B4 121.7(2)
C30F C25F B4 122.2(2)
C27F C26F C25F 121.9(3)
C27F C26F H26F 119.0
C25F C26F H26F 119.0
C28F C27F C26F 120.4(3)
C28F C27F C31G 118.1(6)
C26F C27F C31G 121.6(7)
C28F C27F C31H 113(3)
C26F C27F C31H 126(3)
C31G C27F C31H 6(3)
C28F C27F C31F 122.8(4)
C26F C27F C31F 116.8(5)
C31G C27F C31F 4.9(8)
C31H C27F C31F 10(3)
C29F C28F C27F 118.6(3)
C29F C28F H28F 120.7
C27F C28F H28F 120.7
C28F C29F C30F 120.7(3)
C28F C29F C32F 121.9(3)
C30F C29F C32F 117.4(3)
C29F C30F C25F 122.4(3)
C29F C30F H30F 118.8
C25F C30F H30F 118.8
F19F C31F F21F 105.2(7)
F19F C31F F20F 105.4(6)
F21F C31F F20F 106.6(6)
F19F C31F C27F 113.6(7)
F21F C31F C27F 113.1(9)
F20F C31F C27F 112.3(7)
F21G C31G F19G 106.3(9)
F21G C31G F20G 106.0(9)
F19G C31G F20G 105.5(8)
F21G C31G C27F 112.7(14)
F19G C31G C27F 115.8(13)
F20G C31G C27F 109.9(10)
F21H C31H F20H 106(4)
F21H C31H C27F 126(5)
F20H C31H C27F 108(4)
F21H C31H F19H 97(4)
F20H C31H F19H 103(4)
C27F C31H F19H 114(4)
F22F C32F F23F 107.5(2)
F22F C32F F24F 105.3(3)
F23F C32F F24F 106.3(2)
F22F C32F C29F 111.8(2)
F23F C32F C29F 112.5(3)
F24F C32F C29F 113.0(2)

loop_
_geom_bond_atom_site_label_1
_geom_bond_atom_site_label_2
_geom_bond_distance
B1 O11 1.453(4)
B1 O9 1.464(4)
B1 O19 1.470(4)
B1 O1 1.479(4)
O1 C1 1.326(3)
C1 C9A 1.403(4)
C1 C2 1.405(4)
C2 C3 1.379(3)
C2 H2 0.9500
C3 C3A 1.460(4)
C3 S3 1.740(3)
S3 C3B 1.800(3)
C3B H3A 0.9800
C3B H3B 0.9800
C3B H3C 0.9800
C3A C4 1.396(3)
C3A C9B 1.423(4)
C4 C5 1.381(4)
C4 H4 0.9500
C5 C6 1.382(4)
C5 H5 0.9500
C6 C6A 1.399(4)
C6 H6 0.9500
C6A C9B 1.421(4)
C6A C7 1.454(4)
C7 C8 1.372(4)
C7 S7 1.738(3)
S7 C7B 1.801(4)
C7B H7A 0.9800
C7B H7B 0.9800
C7B H7C 0.9800
C8 C9 1.405(4)
C8 H8 0.9500
C9 O9 1.323(3)
C9 C9A 1.406(4)
C9A C9B 1.413(3)
O11 C11 1.335(3)
C11 C12 1.390(4)
C11 C19A 1.407(4)
C12 C13 1.388(3)
C12 H12 0.9500
C13 C13A 1.456(4)
C13 S13 1.734(3)
S13 C13B 1.801(3)
C13B H13A 0.9800
C13B H13B 0.9800
C13B H13C 0.9800
C13A C14 1.394(3)
C13A C19B 1.423(3)
C14 C15 1.375(4)
C14 H14 0.9500
C15 C16 1.382(4)
C15 H15 0.9500
C16 C16A 1.405(3)
C16 H16 0.9500
C16A C19B 1.418(4)
C16A C17 1.452(4)
C17 C18 1.381(4)
C17 S17 1.734(3)
S17 C17B 1.795(3)
C17B H17A 0.9800
C17B H17B 0.9800
C17B H17C 0.9800
C18 C19 1.400(4)
C18 H18 0.9500
C19 O19 1.332(3)
C19 C19A 1.398(4)
C19A C19B 1.417(3)
B2 O39 1.457(3)
B2 O21 1.459(3)
B2 O29 1.478(4)
B2 O31 1.480(4)
O21 C21 1.335(3)
C21 C22 1.394(3)
C21 C29A 1.401(3)
C22 C23 1.382(3)
C22 H22 0.9500
C23 C23A 1.454(4)
C23 S23 1.732(3)
S23 C23B 1.795(3)
C23B H23A 0.9800
C23B H23B 0.9800
C23B H23C 0.9800
C23A C24 1.403(4)
C23A C29B 1.414(4)
C24 C25 1.379(4)
C24 H24 0.9500
C25 C26 1.388(4)
C25 H25 0.9500
C26 C26A 1.397(4)
C26 H26 0.9500
C26A C29B 1.423(4)
C26A C27 1.454(4)
C27 C28 1.375(4)
C27 S27 1.742(3)
S27 C27B 1.797(3)
C27B H27A 0.9800
C27B H27B 0.9800
C27B H27C 0.9800
C28 C29 1.402(4)
C28 H28 0.9500
C29 O29 1.322(3)
C29 C29A 1.402(3)
C29A C29B 1.419(3)
O31 C31 1.328(3)
C31 C39A 1.403(3)
C31 C32 1.408(3)
C32 C33 1.370(3)
C32 H32 0.9500
C33 C33A 1.452(3)
C33 S33 1.752(3)
C33A C34 1.399(3)
C33A C39B 1.421(3)
S33 C33B 1.793(3)
C33B H33A 0.9800
C33B H33B 0.9800
C33B H33C 0.9800
C34 C35 1.383(4)
C34 H34 0.9500
C35 C36 1.383(4)
C35 H35 0.9500
C36 C36A 1.398(3)
C36 H36 0.9500
C36A C39B 1.419(3)
C36A C37 1.451(3)
C37 C38 1.376(3)
C37 S37 1.741(2)
S37 C37B 1.794(3)
C37B H37A 0.9800
C37B H37B 0.9800
C37B H37C 0.9800
C38 C39 1.400(3)
C38 H38 0.9500
C39 O39 1.327(3)
C39 C39A 1.406(3)
C39A C39B 1.413(3)
C1S C2S 1.507(7)
C1S H1A 0.9800
C1S H1B 0.9800
C1S H1C 0.9800
C2S O3S 1.417(6)
C2S H2A 0.9900
C2S H2B 0.9900
O3S C4S 1.397(6)
C4S C5S 1.507(7)
C4S H4A 0.9900
C4S H4B 0.9900
C5S H5A 0.9800
C5S H5B 0.9800
C5S H5C 0.9800
C6S C7S 1.486(6)
C6S H6A 0.9800
C6S H6B 0.9800
C6S H6C 0.9800
C7S O8S 1.413(5)
C7S H7D 0.9900
C7S H7E 0.9900
O8S C9S 1.416(4)
C9S C10S 1.500(6)
C9S H9A 0.9900
C9S H9B 0.9900
C10S H10A 0.9800
C10S H10B 0.9800
C10S H10D 0.9800
C11S C12S 1.502(7)
C11S H11A 0.9800
C11S H11B 0.9800
C11S H11C 0.9800
C12S O13S 1.401(6)
C12S H12A 0.9900
C12S H12B 0.9900
O13S C14S 1.394(5)
C14S C15S 1.501(6)
C14S H14A 0.9900
C14S H14B 0.9900
C15S H15A 0.9800
C15S H15B 0.9800
C15S H15C 0.9800
B3 C1C 1.643(4)
B3 C9C 1.643(4)
B3 C17C 1.648(4)
B3 C25C 1.650(4)
C1C C6C 1.400(3)
C1C C2C 1.403(3)
C2C C3C 1.392(3)
C2C H2C 0.9500
C3C C4C 1.389(4)
C3C C7C 1.492(3)
F1C C7C 1.335(3)
F2C C7C 1.342(3)
F3C C7C 1.341(3)
C4C C5C 1.386(3)
C4C H4C 0.9500
C5C C6C 1.396(3)
C5C C8C 1.503(4)
F4C C8C 1.329(3)
F5C C8C 1.327(3)
F6C C8C 1.342(3)
C6C H6D 0.9500
C9C C14C 1.399(3)
C9C C10C 1.403(3)
C10C C11C 1.398(3)
C10C H10C 0.9500
C11C C12C 1.387(4)
C11C C15C 1.494(4)
C12C C13C 1.386(4)
C12C H12C 0.9500
C13C C14C 1.396(3)
C13C C16C 1.494(4)
C14C H14C 0.9500
C15C F7C 1.317(3)
C15C F8C 1.325(4)
C15C F9C 1.329(4)
C16C F11C 1.339(3)
C16C F10C 1.340(3)
C16C F12C 1.340(3)
C17C C18C 1.397(3)
C17C C22C 1.405(3)
C18C C19C 1.396(4)
C18C H18C 0.9500
C19C C20C 1.379(4)
C19C C23C 1.499(6)
C19C C23D 1.508(7)
C20C C21C 1.388(4)
C20C H20C 0.9500
C21C C22C 1.396(3)
C21C C24C 1.496(4)
C22C H22C 0.9500
C23C F15C 1.314(6)
C23C F13C 1.329(6)
C23C F14C 1.331(7)
C23D F14D 1.328(8)
C23D F15D 1.335(8)
C23D F13D 1.341(8)
C24C F18C 1.332(3)
C24C F17C 1.345(3)
C24C F16C 1.347(3)
C25C C30C 1.399(4)
C25C C26C 1.399(4)
C26C C27C 1.399(4)
C26C H26C 0.9500
C27C C28C 1.382(4)
C27C C31C 1.500(6)
C27C C31D 1.508(8)
C28C C29C 1.377(4)
C28C H28C 0.9500
C29C C30C 1.396(4)
C29C C32D 1.506(8)
C29C C32C 1.510(7)
C29C C32E 1.511(8)
C30C H30C 0.9500
C31C F20C 1.317(7)
C31C F21C 1.323(7)
C31C F19C 1.326(7)
C31D F21D 1.326(8)
C31D F20D 1.335(8)
C31D F19D 1.336(9)
C32C F22C 1.332(9)
C32C F23C 1.334(8)
C32C F24C 1.337(9)
C32D F23D 1.325(9)
C32D F24D 1.328(9)
C32D F22D 1.328(9)
C32E F23E 1.332(9)
C32E F24E 1.334(9)
C32E F22E 1.334(9)
B4 C9F 1.635(4)
B4 C17F 1.648(4)
B4 C25F 1.652(4)
B4 C1F 1.656(4)
C1F C6F 1.399(4)
C1F C2F 1.400(3)
C2F C3F 1.390(4)
C2F H2F 0.9500
C3F C4F 1.388(4)
C3F C7F 1.503(4)
C4F C5F 1.382(4)
C4F H4F 0.9500
C5F C6F 1.395(4)
C5F C8F 1.496(4)
C6F H6F 0.9500
C7F F2F 1.329(3)
C7F F1F 1.336(3)
C7F F3F 1.342(3)
C8F F6F 1.289(4)
C8F F5F 1.324(4)
C8F F4F 1.349(4)
C9F C14F 1.393(3)
C9F C10F 1.405(3)
C10F C11F 1.399(3)
C10F H10F 0.9500
C11F C12F 1.385(4)
C11F C15F 1.495(3)
C12F C13F 1.384(4)
C12F H12F 0.9500
C13F C14F 1.391(4)
C13F C16F 1.494(4)
C14F H14F 0.9500
C15F F7F 1.337(3)
C15F F9F 1.344(3)
C15F F8F 1.344(3)
C16F F11F 1.310(3)
C16F F12F 1.336(3)
C16F F10F 1.341(4)
C17F C22F 1.403(3)
C17F C18F 1.406(3)
C18F C19F 1.393(4)
C18F H18F 0.9500
C19F C20F 1.384(4)
C19F C23F 1.491(4)
C20F C21F 1.383(4)
C20F H20F 0.9500
C21F C22F 1.403(3)
C21F C24G 1.490(8)
C21F C24H 1.491(8)
C21F C24F 1.499(6)
C22F H22F 0.9500
C23F F15F 1.301(4)
C23F F14F 1.321(4)
C23F F13F 1.326(4)
C24F F18F 1.330(8)
C24F F17F 1.334(8)
C24F F16F 1.338(8)
C24G F17G 1.319(10)
C24G F16G 1.323(10)
C24G F18G 1.323(10)
C24H F17H 1.324(9)
C24H F18H 1.331(9)
C24H F16H 1.331(9)
C25F C26F 1.402(4)
C25F C30F 1.403(4)
C26F C27F 1.401(4)
C26F H26F 0.9500
C27F C28F 1.394(4)
C27F C31G 1.485(8)
C27F C31H 1.491(9)
C27F C31F 1.493(6)
C28F C29F 1.378(4)
C28F H28F 0.9500
C29F C30F 1.391(4)
C29F C32F 1.508(4)
C30F H30F 0.9500
C31F F19F 1.336(8)
C31F F21F 1.338(8)
C31F F20F 1.339(8)
C31G F21G 1.322(10)
C31G F19G 1.324(10)
C31G F20G 1.326(9)
C31H F21H 1.10(5)
C31H F20H 1.43(7)
C31H F19H 1.60(6)
C32F F22F 1.331(4)
C32F F23F 1.335(3)
C32F F24F 1.336(4)

loop_
_geom_torsion_atom_site_label_1
_geom_torsion_atom_site_label_2
_geom_torsion_atom_site_label_3
_geom_torsion_atom_site_label_4
_geom_torsion
O11 B1 O1 C1 147.1(2)
O9 B1 O1 C1 27.9(3)
O19 B1 O1 C1 -89.4(3)
B1 O1 C1 C9A -13.1(4)
B1 O1 C1 C2 166.8(2)
O1 C1 C2 C3 179.5(2)
C9A C1 C2 C3 -0.6(4)
C1 C2 C3 C3A -0.9(4)
C1 C2 C3 S3 178.2(2)
C2 C3 S3 C3B -0.7(3)
C3A C3 S3 C3B 178.5(2)
C2 C3 C3A C4 -178.0(3)
S3 C3 C3A C4 2.8(3)
C2 C3 C3A C9B 1.5(4)
S3 C3 C3A C9B -177.65(19)
C9B C3A C4 C5 0.7(4)
C3 C3A C4 C5 -179.8(3)
C3A C4 C5 C6 -0.2(4)
C4 C5 C6 C6A -0.3(4)
C5 C6 C6A C9B 0.2(4)
C5 C6 C6A C7 -179.1(3)
C6 C6A C7 C8 176.1(3)
C9B C6A C7 C8 -3.2(4)
C6 C6A C7 S7 -4.4(4)
C9B C6A C7 S7 176.4(2)
C8 C7 S7 C7B 1.5(3)
C6A C7 S7 C7B -178.1(2)
C6A C7 C8 C9 3.4(4)
S7 C7 C8 C9 -176.1(2)
C7 C8 C9 O9 179.3(3)
C7 C8 C9 C9A -0.4(4)
O1 C1 C9A C9 -2.7(4)
C2 C1 C9A C9 177.4(2)
O1 C1 C9A C9B -178.6(2)
C2 C1 C9A C9B 1.5(4)
O9 C9 C9A C1 1.5(4)
C8 C9 C9A C1 -178.7(2)
O9 C9 C9A C9B 177.4(2)
C8 C9 C9A C9B -2.9(4)
C1 C9A C9B C6A 178.9(2)
C9 C9A C9B C6A 3.0(4)
C1 C9A C9B C3A -0.8(4)
C9 C9A C9B C3A -176.7(2)
C6 C6A C9B C9A -179.4(2)
C7 C6A C9B C9A -0.1(4)
C6 C6A C9B C3A 0.3(4)
C7 C6A C9B C3A 179.6(2)
C4 C3A C9B C9A 178.9(2)
C3 C3A C9B C9A -0.6(4)
C4 C3A C9B C6A -0.8(4)
C3 C3A C9B C6A 179.7(2)
C8 C9 O9 B1 -164.2(3)
C9A C9 O9 B1 15.5(4)
O11 B1 O9 C9 -147.2(2)
O19 B1 O9 C9 88.9(3)
O1 B1 O9 C9 -28.9(4)
O9 B1 O11 C11 -121.1(2)
O19 B1 O11 C11 -1.9(4)
O1 B1 O11 C11 117.4(2)
B1 O11 C11 C12 178.5(2)
B1 O11 C11 C19A -1.7(4)
O11 C11 C12 C13 177.5(2)
C19A C11 C12 C13 -2.3(4)
C11 C12 C13 C13A 1.2(4)
C11 C12 C13 S13 -179.91(19)
C12 C13 S13 C13B -16.3(3)
C13A C13 S13 C13B 162.6(2)
C12 C13 C13A C14 179.0(2)
S13 C13 C13A C14 0.0(3)
C12 C13 C13A C19B 1.0(3)
S13 C13 C13A C19B -178.02(18)
C19B C13A C14 C15 0.3(4)
C13 C13A C14 C15 -177.8(2)
C13A C14 C15 C16 0.9(4)
C14 C15 C16 C16A -1.0(4)
C15 C16 C16A C19B -0.1(4)
C15 C16 C16A C17 179.3(2)
C16 C16A C17 C18 180.0(2)
C19B C16A C17 C18 -0.7(4)
C16 C16A C17 S17 0.1(3)
C19B C16A C17 S17 179.43(18)
C18 C17 S17 C17B 2.2(3)
C16A C17 S17 C17B -177.9(2)
C16A C17 C18 C19 0.4(4)
S17 C17 C18 C19 -179.7(2)
C17 C18 C19 O19 179.7(2)
C17 C18 C19 C19A -0.1(4)
O19 C19 C19A C11 -2.1(4)
C18 C19 C19A C11 177.6(2)
O19 C19 C19A C19B -179.7(2)
C18 C19 C19A C19B 0.0(4)
O11 C11 C19A C19 3.9(4)
C12 C11 C19A C19 -176.3(2)
O11 C11 C19A C19B -178.5(2)
C12 C11 C19A C19B 1.3(4)
C19 C19A C19B C16A -0.3(3)
C11 C19A C19B C16A -177.9(2)
C19 C19A C19B C13A 178.5(2)
C11 C19A C19B C13A 0.9(3)
C16 C16A C19B C19A 180.0(2)
C17 C16A C19B C19A 0.6(3)
C16 C16A C19B C13A 1.2(3)
C17 C16A C19B C13A -178.2(2)
C14 C13A C19B C19A 179.9(2)
C13 C13A C19B C19A -2.0(3)
C14 C13A C19B C16A -1.3(3)
C13 C13A C19B C16A 176.8(2)
C19A C19 O19 B1 -1.7(4)
C18 C19 O19 B1 178.5(2)
O11 B1 O19 C19 3.7(4)
O9 B1 O19 C19 124.0(2)
O1 B1 O19 C19 -115.3(2)
O39 B2 O21 C21 -144.1(2)
O29 B2 O21 C21 -26.1(3)
O31 B2 O21 C21 93.0(3)
B2 O21 C21 C22 -164.8(2)
B2 O21 C21 C29A 15.0(4)
O21 C21 C22 C23 178.6(2)
C29A C21 C22 C23 -1.3(4)
C21 C22 C23 C23A 4.1(4)
C21 C22 C23 S23 -174.8(2)
C22 C23 S23 C23B -0.1(3)
C23A C23 S23 C23B -179.0(2)
C22 C23 C23A C24 176.2(3)
S23 C23 C23A C24 -4.8(4)
C22 C23 C23A C29B -3.0(4)
S23 C23 C23A C29B 175.94(19)
C29B C23A C24 C25 0.4(4)
C23 C23A C24 C25 -178.9(3)
C23A C24 C25 C26 -0.4(5)
C24 C25 C26 C26A 0.1(5)
C25 C26 C26A C29B 0.2(4)
C25 C26 C26A C27 180.0(3)
C26 C26A C27 C28 179.4(3)
C29B C26A C27 C28 -0.9(4)
C26 C26A C27 S27 0.1(4)
C29B C26A C27 S27 179.83(19)
C28 C27 S27 C27B 3.4(3)
C26A C27 S27 C27B -177.3(2)
C26A C27 C28 C29 0.6(4)
S27 C27 C28 C29 179.9(2)
C27 C28 C29 O29 178.8(2)
C27 C28 C29 C29A 0.4(4)
O21 C21 C29A C29 0.2(4)
C22 C21 C29A C29 -180.0(2)
O21 C21 C29A C29B 177.4(2)
C22 C21 C29A C29B -2.7(4)
O29 C29 C29A C21 -2.2(4)
C28 C29 C29A C21 176.1(2)
O29 C29 C29A C29B -179.5(2)
C28 C29 C29A C29B -1.1(4)
C24 C23A C29B C29A 179.8(2)
C23 C23A C29B C29A -1.0(4)
C24 C23A C29B C26A 0.0(4)
C23 C23A C29B C26A 179.2(2)
C21 C29A C29B C23A 3.8(4)
C29 C29A C29B C23A -179.0(2)
C21 C29A C29B C26A -176.4(2)
C29 C29A C29B C26A 0.8(4)
C26 C26A C29B C23A -0.3(4)
C27 C26A C29B C23A 179.9(2)
C26 C26A C29B C29A 179.9(2)
C27 C26A C29B C29A 0.1(4)
C29A C29 O29 B2 -10.9(4)
C28 C29 O29 B2 170.7(2)
O39 B2 O29 C29 143.2(2)
O21 B2 O29 C29 24.2(3)
O31 B2 O29 C29 -94.3(3)
O39 B2 O31 C31 22.2(3)
O21 B2 O31 C31 141.8(2)
O29 B2 O31 C31 -96.0(2)
B2 O31 C31 C39A -10.0(3)
B2 O31 C31 C32 170.3(2)
O31 C31 C32 C33 179.7(2)
C39A C31 C32 C33 0.0(4)
C31 C32 C33 C33A -1.6(4)
C31 C32 C33 S33 178.23(19)
C32 C33 C33A C34 -177.6(2)
S33 C33 C33A C34 2.6(3)
C32 C33 C33A C39B 2.2(3)
S33 C33 C33A C39B -177.72(18)
C32 C33 S33 C33B -14.4(3)
C33A C33 S33 C33B 165.5(2)
C39B C33A C34 C35 -0.6(4)
C33 C33A C34 C35 179.1(2)
C33A C34 C35 C36 1.9(4)
C34 C35 C36 C36A -1.4(4)
C35 C36 C36A C39B -0.3(4)
C35 C36 C36A C37 -179.7(2)
C36 C36A C37 C38 175.9(2)
C39B C36A C37 C38 -3.5(3)
C36 C36A C37 S37 -4.4(3)
C39B C36A C37 S37 176.18(17)
C38 C37 S37 C37B 0.0(2)
C36A C37 S37 C37B -179.72(19)
C36A C37 C38 C39 2.4(4)
S37 C37 C38 C39 -177.33(18)
C37 C38 C39 O39 -178.6(2)
C37 C38 C39 C39A 1.1(4)
O31 C31 C39A C39 -1.5(3)
C32 C31 C39A C39 178.2(2)
O31 C31 C39A C39B -178.6(2)
C32 C31 C39A C39B 1.1(4)
O39 C39 C39A C31 -0.9(3)
C38 C39 C39A C31 179.5(2)
O39 C39 C39A C39B 176.2(2)
C38 C39 C39A C39B -3.4(3)
C31 C39A C39B C36A 179.3(2)
C39 C39A C39B C36A 2.2(3)
C31 C39A C39B C33A -0.5(3)
C39 C39A C39B C33A -177.6(2)
C36 C36A C39B C39A -178.2(2)
C37 C36A C39B C39A 1.2(3)
C36 C36A C39B C33A 1.5(3)
C37 C36A C39B C33A -179.0(2)
C34 C33A C39B C39A 178.7(2)
C33 C33A C39B C39A -1.1(3)
C34 C33A C39B C36A -1.1(3)
C33 C33A C39B C36A 179.2(2)
C38 C39 O39 B2 -165.6(2)
C39A C39 O39 B2 14.7(3)
O21 B2 O39 C39 -143.3(2)
O29 B2 O39 C39 94.7(2)
O31 B2 O39 C39 -24.4(3)
C1S C2S O3S C4S 175.7(6)
C2S O3S C4S C5S -174.5(5)
C6S C7S O8S C9S 178.4(4)
C7S O8S C9S C10S -179.3(4)
C11S C12S O13S C14S 175.3(5)
C12S O13S C14S C15S 179.5(4)
C9C B3 C1C C6C 25.5(3)
C17C B3 C1C C6C -96.2(3)
C25C B3 C1C C6C 143.9(2)
C9C B3 C1C C2C -159.8(2)
C17C B3 C1C C2C 78.5(3)
C25C B3 C1C C2C -41.3(3)
C6C C1C C2C C3C -0.7(3)
B3 C1C C2C C3C -176.0(2)
C1C C2C C3C C4C -1.3(4)
C1C C2C C3C C7C 179.0(2)
C2C C3C C4C C5C 2.0(3)
C7C C3C C4C C5C -178.2(2)
C3C C4C C5C C6C -0.8(3)
C3C C4C C5C C8C 178.1(2)
C4C C5C C6C C1C -1.3(4)
C8C C5C C6C C1C 179.9(2)
C2C C1C C6C C5C 2.0(3)
B3 C1C C6C C5C 176.9(2)
C4C C3C C7C F1C 133.8(2)
C2C C3C C7C F1C -46.4(3)
C4C C3C C7C F3C 13.3(3)
C2C C3C C7C F3C -167.0(2)
C4C C3C C7C F2C -107.0(3)
C2C C3C C7C F2C 72.8(3)
C4C C5C C8C F5C 131.5(2)
C6C C5C C8C F5C -49.6(3)
C4C C5C C8C F4C 9.0(3)
C6C C5C C8C F4C -172.1(2)
C4C C5C C8C F6C -109.3(3)
C6C C5C C8C F6C 69.5(3)
C1C B3 C9C C14C -155.5(2)
C17C B3 C9C C14C -36.9(3)
C25C B3 C9C C14C 82.7(2)
C1C B3 C9C C10C 29.8(3)
C17C B3 C9C C10C 148.4(2)
C25C B3 C9C C10C -92.0(3)
C14C C9C C10C C11C 1.6(3)
B3 C9C C10C C11C 176.5(2)
C9C C10C C11C C12C -0.6(4)
C9C C10C C11C C15C -179.5(2)
C10C C11C C12C C13C -0.3(4)
C15C C11C C12C C13C 178.7(2)
C11C C12C C13C C14C 0.0(4)
C11C C12C C13C C16C 177.9(2)
C12C C13C C14C C9C 1.0(4)
C16C C13C C14C C9C -176.9(2)
C10C C9C C14C C13C -1.8(3)
B3 C9C C14C C13C -177.0(2)
C12C C11C C15C F7C 155.2(2)
C10C C11C C15C F7C -25.9(4)
C12C C11C C15C F8C -84.6(3)
C10C C11C C15C F8C 94.4(3)
C12C C11C C15C F9C 34.8(4)
C10C C11C C15C F9C -146.3(3)
C12C C13C C16C F11C -110.5(3)
C14C C13C C16C F11C 67.4(3)
C12C C13C C16C F10C 9.3(3)
C14C C13C C16C F10C -172.8(2)
C12C C13C C16C F12C 129.6(2)
C14C C13C C16C F12C -52.5(3)
C1C B3 C17C C18C -84.8(3)
C9C B3 C17C C18C 150.2(2)
C25C B3 C17C C18C 34.8(3)
C1C B3 C17C C22C 93.1(2)
C9C B3 C17C C22C -32.0(3)
C25C B3 C17C C22C -147.4(2)
C22C C17C C18C C19C 0.2(3)
B3 C17C C18C C19C 178.2(2)
C17C C18C C19C C20C 1.8(4)
C17C C18C C19C C23C -174.7(4)
C17C C18C C19C C23D 171.3(6)
C18C C19C C20C C21C -2.0(4)
C23C C19C C20C C21C 174.8(4)
C23D C19C C20C C21C -170.1(6)
C19C C20C C21C C22C 0.0(4)
C19C C20C C21C C24C 177.9(2)
C20C C21C C22C C17C 2.1(4)
C24C C21C C22C C17C -175.7(2)
C18C C17C C22C C21C -2.2(3)
B3 C17C C22C C21C 179.9(2)
C20C C19C C23C F15C 95.1(6)
C18C C19C C23C F15C -88.3(7)
C23D C19C C23C F15C -30(2)
C20C C19C C23C F13C -144.1(5)
C18C C19C C23C F13C 32.6(8)
C23D C19C C23C F13C 90(2)
C20C C19C C23C F14C -23.8(7)
C18C C19C C23C F14C 152.9(6)
C23D C19C C23C F14C -149(3)
C20C C19C C23D F14D -7.9(10)
C18C C19C C23D F14D -176.9(8)
C23C C19C C23D F14D 54(2)
C20C C19C C23D F15D 116.3(8)
C18C C19C C23D F15D -52.6(12)
C23C C19C C23D F15D 179(3)
C20C C19C C23D F13D -124.0(8)
C18C C19C C23D F13D 67.0(11)
C23C C19C C23D F13D -62(2)
C20C C21C C24C F18C -176.4(2)
C22C C21C C24C F18C 1.5(3)
C20C C21C C24C F17C -55.5(3)
C22C C21C C24C F17C 122.3(3)
C20C C21C C24C F16C 62.6(3)
C22C C21C C24C F16C -119.6(3)
C1C B3 C25C C30C 156.0(2)
C9C B3 C25C C30C -79.0(3)
C17C B3 C25C C30C 40.1(3)
C1C B3 C25C C26C -29.2(3)
C9C B3 C25C C26C 95.8(3)
C17C B3 C25C C26C -145.2(2)
C30C C25C C26C C27C -0.1(4)
B3 C25C C26C C27C -175.1(3)
C25C C26C C27C C28C 0.0(5)
C25C C26C C27C C31C 177.5(4)
C25C C26C C27C C31D -171.8(5)
C26C C27C C28C C29C 0.4(5)
C31C C27C C28C C29C -177.3(4)
C31D C27C C28C C29C 171.1(6)
C27C C28C C29C C30C -0.7(5)
C27C C28C C29C C32D -170.9(6)
C27C C28C C29C C32C 175.3(5)
C27C C28C C29C C32E -177.2(7)
C28C C29C C30C C25C 0.6(4)
C32D C29C C30C C25C 170.9(5)
C32C C29C C30C C25C -175.1(5)
C32E C29C C30C C25C 177.5(6)
C26C C25C C30C C29C -0.2(4)
B3 C25C C30C C29C 175.0(2)
C28C C27C C31C F20C -68.5(7)
C26C C27C C31C F20C 113.9(6)
C31D C27C C31C F20C 67(3)
C28C C27C C31C F21C 52.1(7)
C26C C27C C31C F21C -125.5(6)
C31D C27C C31C F21C -172(3)
C28C C27C C31C F19C 172.5(6)
C26C C27C C31C F19C -5.2(9)
C31D C27C C31C F19C -52(3)
C28C C27C C31D F21D 17.0(11)
C26C C27C C31D F21D -171.6(9)
C31C C27C C31D F21D -33(2)
C28C C27C C31D F20D -104.3(10)
C26C C27C C31D F20D 67.1(11)
C31C C27C C31D F20D -154(3)
C28C C27C C31D F19D 135.0(9)
C26C C27C C31D F19D -53.6(11)
C31C C27C C31D F19D 85(3)
C28C C29C C32C F22C 69.7(9)
C30C C29C C32C F22C -114.4(8)
C32D C29C C32C F22C -36(3)
C32E C29C C32C F22C -75(4)
C28C C29C C32C F23C -50.0(10)
C30C C29C C32C F23C 125.9(8)
C32D C29C C32C F23C -156(4)
C32E C29C C32C F23C 165(5)
C28C C29C C32C F24C -172.4(7)
C30C C29C C32C F24C 3.5(9)
C32D C29C C32C F24C 82(3)
C32E C29C C32C F24C 42(4)
C28C C29C C32D F23D 14.0(12)
C30C C29C C32D F23D -156.5(9)
C32C C29C C32D F23D 94(4)
C32E C29C C32D F23D 153(6)
C28C C29C C32D F24D -104.1(10)
C30C C29C C32D F24D 85.4(10)
C32C C29C C32D F24D -24(3)
C32E C29C C32D F24D 35(5)
C28C C29C C32D F22D 137.8(9)
C30C C29C C32D F22D -32.7(12)
C32C C29C C32D F22D -142(4)
C32E C29C C32D F22D -83(6)
C28C C29C C32E F23E -22.8(14)
C30C C29C C32E F23E 160.4(10)
C32D C29C C32E F23E -67(5)
C32C C29C C32E F23E 16(4)
C28C C29C C32E F24E -142.4(11)
C30C C29C C32E F24E 40.8(13)
C32D C29C C32E F24E 173(6)
C32C C29C C32E F24E -104(5)
C28C C29C C32E F22E 96.1(12)
C30C C29C C32E F22E -80.7(13)
C32D C29C C32E F22E 52(5)
C32C C29C C32E F22E 135(5)
C9F B4 C1F C6F 94.6(3)
C17F B4 C1F C6F -27.0(3)
C25F B4 C1F C6F -148.6(2)
C9F B4 C1F C2F -85.4(3)
C17F B4 C1F C2F 153.0(2)
C25F B4 C1F C2F 31.4(3)
C6F C1F C2F C3F 0.9(4)
B4 C1F C2F C3F -179.0(2)
C1F C2F C3F C4F -1.1(4)
C1F C2F C3F C7F 175.7(2)
C2F C3F C4F C5F 0.6(4)
C7F C3F C4F C5F -176.3(3)
C3F C4F C5F C6F -0.1(4)
C3F C4F C5F C8F 176.1(3)
C4F C5F C6F C1F 0.0(4)
C8F C5F C6F C1F -176.1(3)
C2F C1F C6F C5F -0.4(4)
B4 C1F C6F C5F 179.6(2)
C4F C3F C7F F2F 78.2(3)
C2F C3F C7F F2F -98.7(3)
C4F C3F C7F F1F -160.6(2)
C2F C3F C7F F1F 22.5(4)
C4F C3F C7F F3F -40.4(3)
C2F C3F C7F F3F 142.7(2)
C4F C5F C8F F6F 166.5(3)
C6F C5F C8F F6F -17.3(5)
C4F C5F C8F F5F 44.1(4)
C6F C5F C8F F5F -139.8(3)
C4F C5F C8F F4F -73.0(4)
C6F C5F C8F F4F 103.2(4)
C17F B4 C9F C14F -43.6(3)
C25F B4 C9F C14F 78.5(3)
C1F B4 C9F C14F -164.0(2)
C17F B4 C9F C10F 146.7(2)
C25F B4 C9F C10F -91.2(3)
C1F B4 C9F C10F 26.3(3)
C14F C9F C10F C11F -1.9(3)
B4 C9F C10F C11F 168.2(2)
C9F C10F C11F C12F 0.3(3)
C9F C10F C11F C15F -179.4(2)
C10F C11F C12F C13F 0.8(4)
C15F C11F C12F C13F -179.5(2)
C11F C12F C13F C14F -0.3(4)
C11F C12F C13F C16F -178.5(2)
C12F C13F C14F C9F -1.4(4)
C16F C13F C14F C9F 176.9(2)
C10F C9F C14F C13F 2.4(3)
B4 C9F C14F C13F -168.0(2)
C12F C11F C15F F7F -171.3(2)
C10F C11F C15F F7F 8.4(3)
C12F C11F C15F F9F 68.2(3)
C10F C11F C15F F9F -112.0(3)
C12F C11F C15F F8F -50.1(3)
C10F C11F C15F F8F 129.6(2)
C12F C13F C16F F11F 1.4(4)
C14F C13F C16F F11F -176.9(3)
C12F C13F C16F F12F -122.0(3)
C14F C13F C16F F12F 59.7(3)
C12F C13F C16F F10F 123.4(3)
C14F C13F C16F F10F -54.9(3)
C9F B4 C17F C22F 137.6(2)
C25F B4 C17F C22F 18.6(3)
C1F B4 C17F C22F -100.3(3)
C9F B4 C17F C18F -46.0(3)
C25F B4 C17F C18F -165.0(2)
C1F B4 C17F C18F 76.0(3)
C22F C17F C18F C19F 2.5(4)
B4 C17F C18F C19F -174.1(2)
C17F C18F C19F C20F -2.0(4)
C17F C18F C19F C23F 174.9(3)
C18F C19F C20F C21F -0.3(4)
C23F C19F C20F C21F -177.2(3)
C19F C20F C21F C22F 1.7(4)
C19F C20F C21F C24G 173.9(7)
C19F C20F C21F C24H -176.5(6)
C19F C20F C21F C24F -177.9(5)
C18F C17F C22F C21F -1.1(4)
B4 C17F C22F C21F 175.5(2)
C20F C21F C22F C17F -1.0(4)
C24G C21F C22F C17F -172.3(8)
C24H C21F C22F C17F 177.1(6)
C24F C21F C22F C17F 178.6(5)
C20F C19F C23F F15F -20.7(5)
C18F C19F C23F F15F 162.4(3)
C20F C19F C23F F14F -140.2(3)
C18F C19F C23F F14F 42.9(4)
C20F C19F C23F F13F 103.5(4)
C18F C19F C23F F13F -73.4(4)
C20F C21F C24F F18F 164.8(6)
C22F C21F C24F F18F -14.8(10)
C24G C21F C24F F18F -151(4)
C24H C21F C24F F18F 150(11)
C20F C21F C24F F17F -74.0(8)
C22F C21F C24F F17F 106.4(7)
C24G C21F C24F F17F -29(4)
C24H C21F C24F F17F -89(10)
C20F C21F C24F F16F 42.7(9)
C22F C21F C24F F16F -136.9(7)
C24G C21F C24F F16F 87(4)
C24H C21F C24F F16F 28(10)
C20F C21F C24G F17G -127.6(16)
C22F C21F C24G F17G 44.2(17)
C24H C21F C24G F17G 120(5)
C24F C21F C24G F17G 93(4)
C20F C21F C24G F16G -4.9(19)
C22F C21F C24G F16G 167.0(15)
C24H C21F C24G F16G -117(5)
C24F C21F C24G F16G -144(5)
C20F C21F C24G F18G 115.5(16)
C22F C21F C24G F18G -72.7(16)
C24H C21F C24G F18G 3(5)
C24F C21F C24G F18G -24(4)
C20F C21F C24H F17H -169.9(10)
C22F C21F C24H F17H 12.0(14)
C24G C21F C24H F17H -98(5)
C24F C21F C24H F17H -4(9)
C20F C21F C24H F18H 67.7(11)
C22F C21F C24H F18H -110.5(10)
C24G C21F C24H F18H 140(5)
C24F C21F C24H F18H -127(10)
C20F C21F C24H F16H -55.2(12)
C22F C21F C24H F16H 126.6(10)
C24G C21F C24H F16H 17(4)
C24F C21F C24H F16H 111(10)
C9F B4 C25F C26F 167.7(2)
C17F B4 C25F C26F -71.2(3)
C1F B4 C25F C26F 48.1(3)
C9F B4 C25F C30F -8.1(3)
C17F B4 C25F C30F 113.0(3)
C1F B4 C25F C30F -127.7(2)
C30F C25F C26F C27F 0.4(4)
B4 C25F C26F C27F -175.7(2)
C25F C26F C27F C28F 0.8(4)
C25F C26F C27F C31G -178.4(7)
C25F C26F C27F C31H -175(3)
C25F C26F C27F C31F -179.6(5)
C26F C27F C28F C29F -1.3(4)
C31G C27F C28F C29F 177.9(7)
C31H C27F C28F C29F 175(3)
C31F C27F C28F C29F 179.1(5)
C27F C28F C29F C30F 0.6(4)
C27F C28F C29F C32F -179.9(3)
C28F C29F C30F C25F 0.6(4)
C32F C29F C30F C25F -179.0(2)
C26F C25F C30F C29F -1.1(4)
B4 C25F C30F C29F 175.0(2)
C28F C27F C31F F19F 131.1(7)
C26F C27F C31F F19F -48.5(9)
C31G C27F C31F F19F 144(10)
C31H C27F C31F F19F 154(14)
C28F C27F C31F F21F 11.3(10)
C26F C27F C31F F21F -168.3(6)
C31G C27F C31F F21F 24(9)
C31H C27F C31F F21F 35(14)
C28F C27F C31F F20F -109.4(7)
C26F C27F C31F F20F 71.0(8)
C31G C27F C31F F20F -97(9)
C31H C27F C31F F20F -86(14)
C28F C27F C31G F21G 37.1(12)
C26F C27F C31G F21G -143.8(10)
C31H C27F C31G F21G 69(25)
C31F C27F C31G F21G -131(10)
C28F C27F C31G F19G 159.7(9)
C26F C27F C31G F19G -21.1(13)
C31H C27F C31G F19G -169(25)
C31F C27F C31G F19G -8(9)
C28F C27F C31G F20G -81.0(11)
C26F C27F C31G F20G 98.2(11)
C31H C27F C31G F20G -49(25)
C31F C27F C31G F20G 111(9)
C28F C27F C31H F21H 91(7)
C26F C27F C31H F21H -94(7)
C31G C27F C31H F21H -59(23)
C31F C27F C31H F21H -68(14)
C28F C27F C31H F20H -36(4)
C26F C27F C31H F20H 140(3)
C31G C27F C31H F20H 174(28)
C31F C27F C31H F20H 165(17)
C28F C27F C31H F19H -150(4)
C26F C27F C31H F19H 26(6)
C31G C27F C31H F19H 61(24)
C31F C27F C31H F19H 52(12)
C28F C29F C32F F22F 106.9(3)
C30F C29F C32F F22F -73.5(3)
C28F C29F C32F F23F -14.1(4)
C30F C29F C32F F23F 165.5(3)
C28F C29F C32F F24F -134.5(3)
C30F C29F C32F F24F 45.1(4)
